data_7004535
loop_
_publ_author_name
'Zi, Guofu'
'Wang, Qiuwen'
'Xiang, Li'
'Song, Haibin'

_publ_section_title
;
 Lanthanide and group 4 metal complexes with new chiral biaryl-based
 NNO-donor ligands
;
_journal_issue 43
_journal_name_full 'Dalton Transactions'
_journal_page_first 5930
_journal_page_last 5944
_journal_paper_doi 10.1039/b808238c
_journal_year 2008
_chemical_absolute_configuration rmad
_chemical_formula_moiety 'C50 H56 N6 O2 Ti'
_chemical_formula_sum 'C50 H56 N6 O2 Ti'
_chemical_formula_weight 820.91
_chemical_name_systematic
;
?
;
_space_group_IT_number 4
_symmetry_cell_setting monoclinic
_symmetry_space_group_name_Hall 'P 2yb'
_symmetry_space_group_name_H-M 'P 1 21 1'
_atom_sites_solution_hydrogens geom
_atom_sites_solution_primary direct
_atom_sites_solution_secondary difmap
_audit_creation_method SHELXL-97
_cell_angle_alpha 90.00
_cell_angle_beta 90.122(4)
_cell_angle_gamma 90.00
_cell_formula_units_Z 8
_cell_length_a 19.454(2)
_cell_length_b 19.6057(15)
_cell_length_c 24.4069(18)
_cell_measurement_reflns_used 21233
_cell_measurement_temperature 113(2)
_cell_measurement_theta_max 26.4
_cell_measurement_theta_min 1.3
_cell_volume 9309.0(14)
_computing_cell_refinement CrystalClear
_computing_data_collection CrystalClear
_computing_data_reduction CrystalClear
_computing_publication_material 'CrystalStructure 3.7.0'
_computing_structure_refinement 'SHELXL-97 (Sheldrick, 1997)'
_computing_structure_solution 'SHELXS-97 (Sheldrick, 1990)'
_diffrn_ambient_temperature 113(2)
_diffrn_detector_area_resol_mean 14.63
_diffrn_measured_fraction_theta_full 0.999
_diffrn_measured_fraction_theta_max 0.999
_diffrn_measurement_device_type 'Rigaku Saturn'
_diffrn_measurement_method \w
_diffrn_radiation_monochromator confocal
_diffrn_radiation_source 'rotating anode'
_diffrn_radiation_type MoK\a
_diffrn_radiation_wavelength 0.71070
_diffrn_reflns_av_R_equivalents 0.0602
_diffrn_reflns_av_sigmaI/netI 0.0869
_diffrn_reflns_limit_h_max 23
_diffrn_reflns_limit_h_min -23
_diffrn_reflns_limit_k_max 23
_diffrn_reflns_limit_k_min -23
_diffrn_reflns_limit_l_max 28
_diffrn_reflns_limit_l_min -28
_diffrn_reflns_number 69902
_diffrn_reflns_theta_full 25.00
_diffrn_reflns_theta_max 25.00
_diffrn_reflns_theta_min 1.33
_diffrn_standards_decay_% 0
_diffrn_standards_interval_count 0
_diffrn_standards_interval_time 0
_diffrn_standards_number 0
_exptl_absorpt_coefficient_mu 0.228
_exptl_absorpt_correction_T_max 0.9601
_exptl_absorpt_correction_T_min 0.9473
_exptl_absorpt_correction_type multi-scan
_exptl_absorpt_process_details crystalclear
_exptl_crystal_colour red
_exptl_crystal_density_diffrn 1.171
_exptl_crystal_density_method 'not measured'
_exptl_crystal_description block
_exptl_crystal_F_000 3488
_exptl_crystal_size_max 0.24
_exptl_crystal_size_mid 0.22
_exptl_crystal_size_min 0.18
_refine_diff_density_max 0.475
_refine_diff_density_min -0.778
_refine_diff_density_rms 0.063
_refine_ls_abs_structure_details 'Flack H D (1983), Acta Cryst. A39, 876-881'
_refine_ls_abs_structure_Flack 0.04(2)
_refine_ls_extinction_method none
_refine_ls_goodness_of_fit_ref 1.070
_refine_ls_hydrogen_treatment constr
_refine_ls_matrix_type full
_refine_ls_number_parameters 2100
_refine_ls_number_reflns 31863
_refine_ls_number_restraints 103
_refine_ls_restrained_S_all 1.079
_refine_ls_R_factor_all 0.0870
_refine_ls_R_factor_gt 0.0801
_refine_ls_shift/su_max 0.001
_refine_ls_shift/su_mean 0.001
_refine_ls_structure_factor_coef Fsqd
_refine_ls_weighting_details 'calc w=1/[\s^2^(Fo^2^)+(0.0839P)^2^+3.7239P] where P=(Fo^2^+2Fc^2^)/3'
_refine_ls_weighting_scheme calc
_refine_ls_wR_factor_gt 0.1871
_refine_ls_wR_factor_ref 0.1966
_reflns_number_gt 28839
_reflns_number_total 31863
_reflns_threshold_expression >2sigma(I)
_cod_data_source_file b808238c.txt
_cod_data_source_block 14
_cod_original_cell_volume 9309.1(14)
_cod_original_sg_symbol_H-M P2(1)
_cod_database_code 7004535

loop_
_symmetry_equiv_pos_as_xyz
'x, y, z'
'-x, y+1/2, -z'

loop_
_atom_site_label
_atom_site_type_symbol
_atom_site_fract_x
_atom_site_fract_y
_atom_site_fract_z
_atom_site_U_iso_or_equiv
_atom_site_adp_type
_atom_site_occupancy
_atom_site_symmetry_multiplicity
_atom_site_calc_flag
_atom_site_refinement_flags
_atom_site_disorder_assembly
_atom_site_disorder_group
Ti1 Ti 0.22167(7) 0.75576(6) 0.98516(6) 0.0298(3) Uani 1 1 d . . .
Ti2 Ti 0.28919(7) 0.05732(6) 0.72792(6) 0.0337(3) Uani 1 1 d . . .
Ti3 Ti 0.73170(7) 0.56445(7) 0.76414(6) 0.0343(3) Uani 1 1 d . . .
Ti4 Ti 0.78202(7) 0.24765(6) 0.52271(6) 0.0311(3) Uani 1 1 d . . .
N1 N 0.1531(3) 0.8341(3) 0.9532(3) 0.0338(15) Uani 1 1 d . . .
N2 N 0.2229(3) 0.7392(4) 0.8963(3) 0.0341(15) Uani 1 1 d . . .
N3 N 0.3147(3) 0.6878(3) 0.9856(3) 0.0312(15) Uani 1 1 d . . .
N4 N 0.3079(4) 0.8233(4) 0.9633(3) 0.0403(17) Uani 1 1 d . . .
N5 N 0.2260(3) 0.7892(4) 1.0599(3) 0.0406(17) Uani 1 1 d . . .
N6 N 0.1551(3) 0.6851(3) 0.9945(3) 0.0335(15) Uani 1 1 d . . .
N7 N 0.1990(4) 0.1242(3) 0.7338(3) 0.0367(16) Uani 1 1 d . . .
N8 N 0.2008(3) -0.0098(4) 0.7088(3) 0.0354(16) Uani 1 1 d . . .
N9 N 0.3548(3) -0.0255(3) 0.6956(3) 0.0292(14) Uani 1 1 d . . .
N10 N 0.2805(3) 0.0701(3) 0.6385(3) 0.0337(15) Uani 1 1 d . . .
N11 N 0.2894(4) 0.0273(3) 0.8033(3) 0.0388(17) Uani 1 1 d . . .
N12 N 0.3600(4) 0.1282(3) 0.7329(3) 0.0430(17) Uani 1 1 d . . .
N13 N 0.6618(3) 0.4856(4) 0.7986(3) 0.0363(16) Uani 1 1 d . . .
N14 N 0.7325(4) 0.5852(4) 0.8525(3) 0.0399(17) Uani 1 1 d . . .
N15 N 0.8219(4) 0.6324(4) 0.7614(3) 0.0401(17) Uani 1 1 d . . .
N16 N 0.8177(4) 0.4976(4) 0.7897(3) 0.0388(17) Uani 1 1 d . . .
N17 N 0.7348(3) 0.5274(3) 0.6900(3) 0.0320(15) Uani 1 1 d . . .
N18 N 0.6646(4) 0.6350(3) 0.7502(3) 0.0406(17) Uani 1 1 d . . .
N19 N 0.8487(3) 0.3256(3) 0.5574(3) 0.0309(15) Uani 1 1 d . . .
N20 N 0.7790(3) 0.2299(3) 0.6112(3) 0.0356(16) Uani 1 1 d . . .
N21 N 0.6914(3) 0.1793(3) 0.5166(3) 0.0300(14) Uani 1 1 d . . .
N22 N 0.6935(3) 0.3127(3) 0.5441(3) 0.0331(15) Uani 1 1 d . . .
N23 N 0.7801(4) 0.2824(4) 0.4491(3) 0.0415(17) Uani 1 1 d . . .
N24 N 0.8513(3) 0.1791(3) 0.5149(3) 0.0363(16) Uani 1 1 d . . .
O1 O 0.0116(3) 0.9116(4) 0.8648(3) 0.0522(17) Uani 1 1 d . . .
O2 O 0.4973(3) 0.6094(3) 1.0056(3) 0.0490(16) Uani 1 1 d . . .
O3 O 0.0236(3) 0.2060(3) 0.7699(3) 0.0537(17) Uani 1 1 d . . .
O4 O 0.4919(3) -0.1046(4) 0.6120(3) 0.0490(16) Uani 1 1 d . . .
O5 O 0.5135(3) 0.4106(3) 0.8820(2) 0.0440(15) Uani 1 1 d . . .
O6 O 1.0048(3) 0.7097(4) 0.7388(3) 0.0605(18) Uani 1 1 d . . .
O7 O 0.9932(3) 0.4070(4) 0.6415(3) 0.0533(17) Uani 1 1 d . . .
O8 O 0.5144(3) 0.0996(3) 0.4832(2) 0.0448(15) Uani 1 1 d . . .
C1 C 0.0004(4) 0.8372(4) 0.9422(3) 0.0348(18) Uani 1 1 d . . .
C2 C -0.0129(5) 0.8525(5) 0.8854(4) 0.045(2) Uani 1 1 d . . .
C3 C -0.0473(5) 0.8041(6) 0.8529(4) 0.055(3) Uani 1 1 d . . .
H3 H -0.0523 0.8117 0.8147 0.067 Uiso 1 1 calc R . .
C4 C -0.0738(4) 0.7456(6) 0.8761(5) 0.058(3) Uani 1 1 d . . .
H4 H -0.0991 0.7145 0.8540 0.070 Uiso 1 1 calc R . .
C5 C -0.0638(5) 0.7318(5) 0.9319(5) 0.055(3) Uani 1 1 d . . .
H5 H -0.0825 0.6911 0.9470 0.066 Uiso 1 1 calc R . .
C6 C -0.0271(4) 0.7761(4) 0.9662(4) 0.039(2) Uani 1 1 d . . .
C7 C -0.0161(4) 0.7641(5) 1.0269(4) 0.044(2) Uani 1 1 d . . .
H7A H 0.0321 0.7521 1.0336 0.067 Uiso 1 1 calc R . .
H7B H -0.0457 0.7268 1.0392 0.067 Uiso 1 1 calc R . .
H7C H -0.0275 0.8058 1.0472 0.067 Uiso 1 1 calc R . .
C8 C 0.0411(4) 0.8896(4) 0.9751(3) 0.0303(17) Uani 1 1 d . . .
C9 C 0.1120(4) 0.8866(4) 0.9815(3) 0.0318(18) Uani 1 1 d . . .
C10 C 0.1468(5) 0.9309(4) 1.0175(3) 0.038(2) Uani 1 1 d . . .
H10 H 0.1947 0.9256 1.0236 0.046 Uiso 1 1 calc R . .
C11 C 0.1115(4) 0.9818(4) 1.0437(4) 0.040(2) Uani 1 1 d . . .
H11 H 0.1354 1.0134 1.0663 0.048 Uiso 1 1 calc R . .
C12 C 0.0394(5) 0.9873(4) 1.0373(4) 0.041(2) Uani 1 1 d . . .
H12 H 0.0147 1.0220 1.0560 0.049 Uiso 1 1 calc R . .
C13 C 0.0044(4) 0.9406(4) 1.0028(4) 0.040(2) Uani 1 1 d . . .
C14 C -0.0762(4) 0.9467(5) 0.9972(4) 0.045(2) Uani 1 1 d . . .
H14A H -0.0884 0.9538 0.9586 0.067 Uiso 1 1 calc R . .
H14B H -0.0925 0.9854 1.0190 0.067 Uiso 1 1 calc R . .
H14C H -0.0978 0.9046 1.0104 0.067 Uiso 1 1 calc R . .
C15 C 0.0180(6) 0.9214(8) 0.8073(4) 0.075(4) Uani 1 1 d . . .
H15A H 0.0516 0.8890 0.7926 0.112 Uiso 1 1 calc R . .
H15B H 0.0334 0.9681 0.8000 0.112 Uiso 1 1 calc R . .
H15C H -0.0267 0.9138 0.7897 0.112 Uiso 1 1 calc R . .
C16 C 0.1531(4) 0.8427(4) 0.8982(3) 0.0325(17) Uani 1 1 d . . .
H16 H 0.1288 0.8790 0.8811 0.039 Uiso 1 1 calc R . .
C17 C 0.1919(3) 0.7938(4) 0.8670(3) 0.0333(18) Uani 1 1 d . . .
C18 C 0.2040(4) 0.7897(4) 0.8104(3) 0.0369(18) Uani 1 1 d . . .
H18 H 0.1891 0.8202 0.7826 0.044 Uiso 1 1 calc R . .
C19 C 0.2437(4) 0.7297(5) 0.8044(4) 0.048(2) Uani 1 1 d . . .
H19 H 0.2593 0.7108 0.7708 0.058 Uiso 1 1 calc R . .
C20 C 0.2559(4) 0.7027(4) 0.8574(4) 0.041(2) Uani 1 1 d . . .
H20 H 0.2838 0.6640 0.8647 0.049 Uiso 1 1 calc R . .
C21 C 0.4124(5) 0.6398(4) 1.0690(3) 0.0379(19) Uani 1 1 d . . .
C22 C 0.4818(5) 0.6459(4) 1.0514(3) 0.044(2) Uani 1 1 d . . .
C23 C 0.5284(5) 0.6891(5) 1.0792(4) 0.052(2) Uani 1 1 d . . .
H23 H 0.5748 0.6923 1.0672 0.062 Uiso 1 1 calc R . .
C24 C 0.5073(5) 0.7251(5) 1.1220(4) 0.051(2) Uani 1 1 d . . .
H24 H 0.5388 0.7548 1.1398 0.062 Uiso 1 1 calc R . .
C25 C 0.4392(6) 0.7204(5) 1.1419(4) 0.055(3) Uani 1 1 d . . .
H25 H 0.4249 0.7463 1.1728 0.066 Uiso 1 1 calc R . .
C26 C 0.3932(5) 0.6761(4) 1.1145(3) 0.045(2) Uani 1 1 d . . .
C27 C 0.3204(5) 0.6656(5) 1.1371(4) 0.048(2) Uani 1 1 d . . .
H27A H 0.2876 0.6921 1.1152 0.072 Uiso 1 1 calc R . .
H27B H 0.3187 0.6808 1.1753 0.072 Uiso 1 1 calc R . .
H27C H 0.3084 0.6171 1.1352 0.072 Uiso 1 1 calc R . .
C28 C 0.3658(4) 0.5914(4) 1.0367(3) 0.0344(19) Uani 1 1 d . . .
C29 C 0.3186(4) 0.6176(4) 0.9995(4) 0.037(2) Uani 1 1 d . . .
C30 C 0.2732(4) 0.5731(4) 0.9691(4) 0.0354(18) Uani 1 1 d . . .
H30 H 0.2423 0.5907 0.9424 0.042 Uiso 1 1 calc R . .
C31 C 0.2762(5) 0.5031(4) 0.9804(4) 0.045(2) Uani 1 1 d . . .
H31 H 0.2447 0.4734 0.9626 0.054 Uiso 1 1 calc R . .
C32 C 0.3242(4) 0.4756(4) 1.0171(4) 0.044(2) Uani 1 1 d . . .
H32 H 0.3261 0.4278 1.0230 0.053 Uiso 1 1 calc R . .
C33 C 0.3696(4) 0.5193(4) 1.0450(3) 0.0355(18) Uani 1 1 d . . .
C34 C 0.4248(5) 0.4912(5) 1.0858(4) 0.061(3) Uani 1 1 d . . .
H34A H 0.4708 0.4987 1.0706 0.091 Uiso 1 1 calc R . .
H34B H 0.4174 0.4423 1.0915 0.091 Uiso 1 1 calc R . .
H34C H 0.4209 0.5152 1.1209 0.091 Uiso 1 1 calc R . .
C35 C 0.5692(4) 0.6059(7) 0.9875(5) 0.068(3) Uani 1 1 d . . .
H35A H 0.5844 0.6513 0.9758 0.103 Uiso 1 1 calc R . .
H35B H 0.5730 0.5741 0.9567 0.103 Uiso 1 1 calc R . .
H35C H 0.5982 0.5901 1.0178 0.103 Uiso 1 1 calc R . .
C36 C 0.3700(4) 0.7208(4) 0.9701(3) 0.0347(19) Uani 1 1 d . . .
H36 H 0.4117 0.6960 0.9670 0.042 Uiso 1 1 calc R . .
C37 C 0.3709(4) 0.7891(5) 0.9582(4) 0.042(2) Uani 1 1 d . . .
C38 C 0.4219(4) 0.8374(4) 0.9442(3) 0.0339(19) Uani 1 1 d . . .
H38 H 0.4694 0.8282 0.9395 0.041 Uiso 1 1 calc R . .
C39 C 0.3900(5) 0.9008(4) 0.9385(3) 0.042(2) Uani 1 1 d . . .
H39 H 0.4109 0.9425 0.9280 0.050 Uiso 1 1 calc R . .
C40 C 0.3203(4) 0.8900(4) 0.9516(3) 0.0353(19) Uani 1 1 d . . .
H40 H 0.2864 0.9248 0.9522 0.042 Uiso 1 1 calc R . .
C41 C 0.1681(4) 0.7886(4) 1.0978(4) 0.043(2) Uani 1 1 d . . .
H41A H 0.1821 0.7668 1.1322 0.064 Uiso 1 1 calc R . .
H41B H 0.1299 0.7630 1.0815 0.064 Uiso 1 1 calc R . .
H41C H 0.1534 0.8355 1.1051 0.064 Uiso 1 1 calc R . .
C42 C 0.2839(5) 0.8262(5) 1.0848(4) 0.043(2) Uani 1 1 d . . .
H42A H 0.2727 0.8748 1.0870 0.065 Uiso 1 1 calc R . .
H42B H 0.3251 0.8200 1.0623 0.065 Uiso 1 1 calc R . .
H42C H 0.2924 0.8084 1.1217 0.065 Uiso 1 1 calc R . .
C43 C 0.1490(4) 0.6390(4) 1.0436(4) 0.040(2) Uani 1 1 d . . .
H43A H 0.1022 0.6417 1.0582 0.060 Uiso 1 1 calc R . .
H43B H 0.1818 0.6534 1.0718 0.060 Uiso 1 1 calc R . .
H43C H 0.1589 0.5919 1.0327 0.060 Uiso 1 1 calc R . .
C44 C 0.1080(5) 0.6602(4) 0.9514(4) 0.047(2) Uani 1 1 d . . .
H44A H 0.1258 0.6175 0.9361 0.071 Uiso 1 1 calc R . .
H44B H 0.1044 0.6944 0.9223 0.071 Uiso 1 1 calc R . .
H44C H 0.0624 0.6522 0.9673 0.071 Uiso 1 1 calc R . .
C45 C 0.1166(5) 0.1770(4) 0.8278(4) 0.047(2) Uani 1 1 d . . .
C46 C 0.0462(5) 0.1689(4) 0.8155(4) 0.046(2) Uani 1 1 d . . .
C47 C 0.0059(5) 0.1276(4) 0.8465(4) 0.056(3) Uani 1 1 d . . .
H47 H -0.0416 0.1236 0.8379 0.068 Uiso 1 1 calc R . .
C48 C 0.0325(6) 0.0913(5) 0.8904(4) 0.055(3) Uani 1 1 d . . .
H48 H 0.0044 0.0601 0.9100 0.066 Uiso 1 1 calc R . .
C49 C 0.1023(6) 0.1011(4) 0.9058(4) 0.057(3) Uani 1 1 d . . .
H49 H 0.1203 0.0791 0.9374 0.069 Uiso 1 1 calc R . .
C50 C 0.1455(5) 0.1445(4) 0.8732(3) 0.044(2) Uani 1 1 d . . .
C51 C 0.2212(5) 0.1558(5) 0.8889(4) 0.057(2) Uani 1 1 d . . .
H51A H 0.2506 0.1429 0.8580 0.086 Uiso 1 1 calc R . .
H51B H 0.2327 0.1277 0.9208 0.086 Uiso 1 1 calc R . .
H51C H 0.2285 0.2040 0.8977 0.086 Uiso 1 1 calc R . .
C52 C 0.1589(4) 0.2238(4) 0.7921(3) 0.040(2) Uani 1 1 d . . .
C53 C 0.1974(4) 0.1967(4) 0.7475(3) 0.0309(17) Uani 1 1 d . . .
C54 C 0.2400(4) 0.2404(4) 0.7178(4) 0.041(2) Uani 1 1 d . . .
H54 H 0.2684 0.2218 0.6899 0.049 Uiso 1 1 calc R . .
C55 C 0.2424(4) 0.3094(4) 0.7276(4) 0.043(2) Uani 1 1 d . . .
H55 H 0.2698 0.3388 0.7058 0.051 Uiso 1 1 calc R . .
C56 C 0.2031(5) 0.3346(4) 0.7708(4) 0.049(2) Uani 1 1 d . . .
H56 H 0.2043 0.3821 0.7786 0.059 Uiso 1 1 calc R . .
C57 C 0.1624(4) 0.2929(4) 0.8025(3) 0.043(2) Uani 1 1 d . . .
C58 C 0.1198(5) 0.3231(5) 0.8490(4) 0.056(3) Uani 1 1 d . . .
H58A H 0.0712 0.3122 0.8431 0.085 Uiso 1 1 calc R . .
H58B H 0.1258 0.3727 0.8497 0.085 Uiso 1 1 calc R . .
H58C H 0.1351 0.3037 0.8840 0.085 Uiso 1 1 calc R . .
C59 C -0.0492(5) 0.2020(6) 0.7548(5) 0.076(3) Uani 1 1 d . . .
H59A H -0.0629 0.1541 0.7517 0.114 Uiso 1 1 calc R . .
H59B H -0.0564 0.2249 0.7196 0.114 Uiso 1 1 calc R . .
H59C H -0.0769 0.2244 0.7830 0.114 Uiso 1 1 calc R . .
C60 C 0.1399(4) 0.0971(4) 0.7211(3) 0.0329(18) Uani 1 1 d . . .
H60 H 0.0992 0.1238 0.7202 0.040 Uiso 1 1 calc R . .
C61 C 0.1383(4) 0.0251(4) 0.7082(3) 0.0349(19) Uani 1 1 d . . .
C62 C 0.0854(4) -0.0162(5) 0.6903(4) 0.041(2) Uani 1 1 d . . .
H62 H 0.0390 -0.0030 0.6841 0.050 Uiso 1 1 calc R . .
C63 C 0.1129(5) -0.0802(5) 0.6831(4) 0.050(2) Uani 1 1 d . . .
H63 H 0.0896 -0.1209 0.6729 0.060 Uiso 1 1 calc R . .
C64 C 0.1834(4) -0.0719(4) 0.6943(3) 0.040(2) Uani 1 1 d . . .
H64 H 0.2156 -0.1082 0.6916 0.047 Uiso 1 1 calc R . .
C65 C 0.5074(4) -0.0297(4) 0.6841(3) 0.0363(19) Uani 1 1 d . . .
C66 C 0.5182(5) -0.0422(5) 0.6292(4) 0.049(2) Uani 1 1 d . . .
C67 C 0.5566(4) 0.0019(6) 0.5953(4) 0.059(3) Uani 1 1 d . . .
H67 H 0.5636 -0.0074 0.5575 0.071 Uiso 1 1 calc R . .
C68 C 0.5842(5) 0.0608(6) 0.6207(6) 0.073(4) Uani 1 1 d . . .
H68 H 0.6091 0.0926 0.5992 0.088 Uiso 1 1 calc R . .
C69 C 0.5757(5) 0.0735(5) 0.6764(4) 0.055(3) Uani 1 1 d . . .
H69 H 0.5962 0.1123 0.6932 0.066 Uiso 1 1 calc R . .
C70 C 0.5360(5) 0.0274(4) 0.7072(4) 0.047(2) Uani 1 1 d . . .
C71 C 0.5288(5) 0.0483(5) 0.7679(4) 0.055(2) Uani 1 1 d . . .
H71A H 0.4941 0.0843 0.7712 0.083 Uiso 1 1 calc R . .
H71B H 0.5731 0.0652 0.7814 0.083 Uiso 1 1 calc R . .
H71C H 0.5147 0.0086 0.7895 0.083 Uiso 1 1 calc R . .
C72 C 0.4664(4) -0.0769(4) 0.7192(3) 0.0347(18) Uani 1 1 d . . .
C73 C 0.3942(4) -0.0734(4) 0.7256(3) 0.0367(19) Uani 1 1 d . . .
C74 C 0.3591(4) -0.1207(4) 0.7605(3) 0.0386(19) Uani 1 1 d . . .
H74 H 0.3103 -0.1202 0.7629 0.046 Uiso 1 1 calc R . .
C75 C 0.3972(5) -0.1674(4) 0.7909(3) 0.041(2) Uani 1 1 d . . .
H75 H 0.3745 -0.1958 0.8167 0.050 Uiso 1 1 calc R . .
C76 C 0.4676(5) -0.1730(5) 0.7840(4) 0.046(2) Uani 1 1 d . . .
H76 H 0.4919 -0.2079 0.8029 0.055 Uiso 1 1 calc R . .
C77 C 0.5034(4) -0.1287(4) 0.7501(3) 0.0342(18) Uani 1 1 d . . .
C78 C 0.5814(5) -0.1354(6) 0.7430(5) 0.064(3) Uani 1 1 d . . .
H78A H 0.5994 -0.1680 0.7699 0.096 Uiso 1 1 calc R . .
H78B H 0.6031 -0.0908 0.7486 0.096 Uiso 1 1 calc R . .
H78C H 0.5915 -0.1518 0.7060 0.096 Uiso 1 1 calc R . .
C79 C 0.4857(7) -0.1141(6) 0.5536(4) 0.071(3) Uani 1 1 d . . .
H79A H 0.4574 -0.0776 0.5381 0.106 Uiso 1 1 calc R . .
H79B H 0.4641 -0.1583 0.5461 0.106 Uiso 1 1 calc R . .
H79C H 0.5315 -0.1129 0.5369 0.106 Uiso 1 1 calc R . .
C80 C 0.3528(4) -0.0289(4) 0.6414(4) 0.0378(19) Uani 1 1 d . . .
H80 H 0.3779 -0.0637 0.6231 0.045 Uiso 1 1 calc R . .
C81 C 0.3140(4) 0.0184(4) 0.6105(3) 0.0345(18) Uani 1 1 d . . .
C82 C 0.3035(4) 0.0283(5) 0.5529(4) 0.045(2) Uani 1 1 d . . .
H82 H 0.3217 0.0011 0.5242 0.054 Uiso 1 1 calc R . .
C83 C 0.2615(5) 0.0853(4) 0.5469(4) 0.049(2) Uani 1 1 d . . .
H83 H 0.2443 0.1037 0.5136 0.059 Uiso 1 1 calc R . .
C84 C 0.2498(4) 0.1098(4) 0.5999(3) 0.0359(18) Uani 1 1 d . . .
H84 H 0.2236 0.1494 0.6080 0.043 Uiso 1 1 calc R . .
C85 C 0.3534(5) 0.0237(5) 0.8379(4) 0.059(3) Uani 1 1 d . . .
H85A H 0.3458 0.0483 0.8723 0.088 Uiso 1 1 calc R . .
H85B H 0.3917 0.0447 0.8181 0.088 Uiso 1 1 calc R . .
H85C H 0.3643 -0.0240 0.8458 0.088 Uiso 1 1 calc R . .
C86 C 0.2362(5) -0.0088(5) 0.8328(4) 0.051(2) Uani 1 1 d . . .
H86A H 0.2456 -0.0579 0.8316 0.076 Uiso 1 1 calc R . .
H86B H 0.1916 0.0004 0.8158 0.076 Uiso 1 1 calc R . .
H86C H 0.2356 0.0066 0.8710 0.076 Uiso 1 1 calc R . .
C87 C 0.4037(4) 0.1501(5) 0.6867(4) 0.051(2) Uani 1 1 d . . .
H87A H 0.3861 0.1931 0.6718 0.077 Uiso 1 1 calc R . .
H87B H 0.4029 0.1150 0.6581 0.077 Uiso 1 1 calc R . .
H87C H 0.4510 0.1566 0.6996 0.077 Uiso 1 1 calc R . .
C88 C 0.3729(5) 0.1724(5) 0.7803(4) 0.053(2) Uani 1 1 d . . .
H88A H 0.4198 0.1648 0.7938 0.079 Uiso 1 1 calc R . .
H88B H 0.3399 0.1618 0.8093 0.079 Uiso 1 1 calc R . .
H88C H 0.3677 0.2203 0.7694 0.079 Uiso 1 1 calc R . .
C89 C 0.5095(4) 0.4833(4) 0.8069(4) 0.039(2) Uani 1 1 d . . .
C90 C 0.4911(4) 0.4719(4) 0.8618(4) 0.042(2) Uani 1 1 d . . .
C91 C 0.4507(4) 0.5210(5) 0.8897(4) 0.047(2) Uani 1 1 d . . .
H91 H 0.4377 0.5138 0.9268 0.056 Uiso 1 1 calc R . .
C92 C 0.4308(4) 0.5786(5) 0.8629(4) 0.052(2) Uani 1 1 d . . .
H92 H 0.4064 0.6124 0.8828 0.062 Uiso 1 1 calc R . .
C93 C 0.4444(4) 0.5903(4) 0.8079(4) 0.043(2) Uani 1 1 d . . .
H93 H 0.4271 0.6298 0.7900 0.052 Uiso 1 1 calc R . .
C94 C 0.4861(4) 0.5403(4) 0.7782(4) 0.048(2) Uani 1 1 d . . .
C95 C 0.5012(5) 0.5543(5) 0.7191(3) 0.049(2) Uani 1 1 d . . .
H95A H 0.5469 0.5748 0.7158 0.073 Uiso 1 1 calc R . .
H95B H 0.4667 0.5858 0.7044 0.073 Uiso 1 1 calc R . .
H95C H 0.4998 0.5115 0.6984 0.073 Uiso 1 1 calc R . .
C96 C 0.5497(4) 0.4319(4) 0.7746(4) 0.0381(19) Uani 1 1 d . . .
C97 C 0.6222(4) 0.4350(4) 0.7707(4) 0.039(2) Uani 1 1 d . . .
C98 C 0.6582(4) 0.3863(4) 0.7397(4) 0.0393(19) Uani 1 1 d . . .
H98 H 0.7069 0.3882 0.7380 0.047 Uiso 1 1 calc R . .
C99 C 0.6232(5) 0.3355(5) 0.7117(4) 0.045(2) Uani 1 1 d . . .
H99 H 0.6478 0.3046 0.6891 0.054 Uiso 1 1 calc R . .
C100 C 0.5527(4) 0.3298(5) 0.7168(4) 0.044(2) Uani 1 1 d . . .
H100 H 0.5290 0.2936 0.6990 0.053 Uiso 1 1 calc R . .
C101 C 0.5162(4) 0.3768(4) 0.7479(3) 0.0357(18) Uani 1 1 d . . .
C102 C 0.4378(5) 0.3714(5) 0.7522(4) 0.053(3) Uani 1 1 d . . .
H10A H 0.4247 0.3666 0.7908 0.080 Uiso 1 1 calc R . .
H10B H 0.4219 0.3315 0.7316 0.080 Uiso 1 1 calc R . .
H10C H 0.4167 0.4127 0.7370 0.080 Uiso 1 1 calc R . .
C103 C 0.5006(7) 0.3980(6) 0.9388(4) 0.077(4) Uani 1 1 d . . .
H10D H 0.5106 0.4392 0.9600 0.115 Uiso 1 1 calc R . .
H10E H 0.5300 0.3606 0.9516 0.115 Uiso 1 1 calc R . .
H10F H 0.4522 0.3854 0.9438 0.115 Uiso 1 1 calc R . .
C104 C 0.6607(4) 0.4869(4) 0.8520(3) 0.0319(18) Uani 1 1 d . . .
H104 H 0.6340 0.4542 0.8713 0.038 Uiso 1 1 calc R . .
C105 C 0.6986(4) 0.5366(5) 0.8820(3) 0.042(2) Uani 1 1 d . . .
C106 C 0.7088(5) 0.5483(4) 0.9385(3) 0.046(2) Uani 1 1 d . . .
H106 H 0.6904 0.5216 0.9675 0.056 Uiso 1 1 calc R . .
C107 C 0.7504(4) 0.6054(4) 0.9445(4) 0.045(2) Uani 1 1 d . . .
H107 H 0.7669 0.6248 0.9777 0.054 Uiso 1 1 calc R . .
C108 C 0.7624(4) 0.6279(4) 0.8912(3) 0.040(2) Uani 1 1 d . . .
H108 H 0.7880 0.6677 0.8823 0.048 Uiso 1 1 calc R . .
C109 C 0.9204(5) 0.6766(4) 0.6751(4) 0.050(2) Uani 1 1 d . . .
C110 C 0.9885(5) 0.6694(4) 0.6934(4) 0.048(2) Uani 1 1 d . . .
C111 C 1.0324(6) 0.6227(5) 0.6705(4) 0.056(3) Uani 1 1 d . . .
H111 H 1.0779 0.6172 0.6842 0.067 Uiso 1 1 calc R . .
C112 C 1.0075(6) 0.5816(4) 0.6247(5) 0.063(3) Uani 1 1 d . . .
H112 H 1.0368 0.5492 0.6077 0.075 Uiso 1 1 calc R . .
C113 C 0.9411(7) 0.5902(5) 0.6062(5) 0.067(3) Uani 1 1 d . . .
H113 H 0.9245 0.5629 0.5768 0.080 Uiso 1 1 calc R . .
C114 C 0.8981(5) 0.6388(4) 0.6302(4) 0.049(2) Uani 1 1 d . . .
C115 C 0.8237(6) 0.6476(6) 0.6078(4) 0.073(3) Uani 1 1 d . . .
H11A H 0.8161 0.6158 0.5774 0.110 Uiso 1 1 calc R . .
H11B H 0.8174 0.6945 0.5947 0.110 Uiso 1 1 calc R . .
H11C H 0.7907 0.6382 0.6371 0.110 Uiso 1 1 calc R . .
C116 C 0.8727(5) 0.7251(4) 0.7044(4) 0.049(2) Uani 1 1 d . . .
C117 C 0.8279(5) 0.7015(4) 0.7473(4) 0.044(2) Uani 1 1 d . . .
C118 C 0.7821(5) 0.7484(5) 0.7696(4) 0.050(2) Uani 1 1 d . . .
H118 H 0.7470 0.7328 0.7935 0.060 Uiso 1 1 calc R . .
C119 C 0.7867(5) 0.8171(5) 0.7577(4) 0.056(3) Uani 1 1 d . . .
H119 H 0.7579 0.8484 0.7765 0.067 Uiso 1 1 calc R . .
C120 C 0.8324(6) 0.8411(5) 0.7188(4) 0.063(3) Uani 1 1 d . . .
H120 H 0.8349 0.8885 0.7107 0.076 Uiso 1 1 calc R . .
C121 C 0.8737(6) 0.7958(5) 0.6924(4) 0.063(3) Uani 1 1 d . . .
C122 C 0.9251(7) 0.8216(5) 0.6516(5) 0.097(5) Uani 1 1 d . . .
H12A H 0.9282 0.8714 0.6543 0.145 Uiso 1 1 calc R . .
H12B H 0.9105 0.8089 0.6146 0.145 Uiso 1 1 calc R . .
H12C H 0.9702 0.8015 0.6594 0.145 Uiso 1 1 calc R . .
C123 C 1.0730(6) 0.7040(7) 0.7602(6) 0.090(4) Uani 1 1 d . . .
H12D H 1.0813 0.6569 0.7720 0.135 Uiso 1 1 calc R . .
H12E H 1.0783 0.7348 0.7915 0.135 Uiso 1 1 calc R . .
H12F H 1.1061 0.7163 0.7317 0.135 Uiso 1 1 calc R . .
C124 C 0.8792(4) 0.6030(4) 0.7788(3) 0.0335(18) Uani 1 1 d . . .
H124 H 0.9204 0.6288 0.7815 0.040 Uiso 1 1 calc R . .
C125 C 0.8792(4) 0.5316(4) 0.7937(3) 0.0344(19) Uani 1 1 d . . .
C126 C 0.9319(4) 0.4900(5) 0.8141(3) 0.0385(19) Uani 1 1 d . . .
H126 H 0.9780 0.5029 0.8217 0.046 Uiso 1 1 calc R . .
C127 C 0.9031(5) 0.4269(4) 0.8206(4) 0.042(2) Uani 1 1 d . . .
H127 H 0.9255 0.3864 0.8324 0.050 Uiso 1 1 calc R . .
C128 C 0.8315(4) 0.4346(5) 0.8060(3) 0.041(2) Uani 1 1 d . . .
H128 H 0.7984 0.3990 0.8078 0.049 Uiso 1 1 calc R . .
C129 C 0.7915(5) 0.4870(4) 0.6662(4) 0.043(2) Uani 1 1 d . . .
H12G H 0.7808 0.4383 0.6691 0.065 Uiso 1 1 calc R . .
H12H H 0.8342 0.4967 0.6861 0.065 Uiso 1 1 calc R . .
H12I H 0.7972 0.4993 0.6275 0.065 Uiso 1 1 calc R . .
C130 C 0.6760(5) 0.5249(5) 0.6516(4) 0.054(3) Uani 1 1 d . . .
H13A H 0.6895 0.5450 0.6164 0.081 Uiso 1 1 calc R . .
H13B H 0.6374 0.5506 0.6669 0.081 Uiso 1 1 calc R . .
H13C H 0.6622 0.4773 0.6458 0.081 Uiso 1 1 calc R . .
C131 C 0.6588(5) 0.6761(5) 0.7008(4) 0.058(3) Uani 1 1 d . . .
H13D H 0.6124 0.6712 0.6854 0.086 Uiso 1 1 calc R . .
H13E H 0.6927 0.6607 0.6739 0.086 Uiso 1 1 calc R . .
H13F H 0.6672 0.7241 0.7097 0.086 Uiso 1 1 calc R . .
C132 C 0.6155(5) 0.6617(4) 0.7914(4) 0.047(2) Uani 1 1 d . . .
H13G H 0.6305 0.7070 0.8035 0.071 Uiso 1 1 calc R . .
H13H H 0.6140 0.6307 0.8229 0.071 Uiso 1 1 calc R . .
H13I H 0.5696 0.6650 0.7749 0.071 Uiso 1 1 calc R . .
C133 C 1.0031(4) 0.3313(4) 0.5660(4) 0.039(2) Uani 1 1 d . . .
C134 C 1.0187(5) 0.3478(5) 0.6217(4) 0.048(2) Uani 1 1 d . . .
C135 C 1.0579(5) 0.3017(6) 0.6531(4) 0.057(3) Uani 1 1 d . . .
H135 H 1.0678 0.3115 0.6904 0.068 Uiso 1 1 calc R . .
C136 C 1.0819(5) 0.2425(6) 0.6300(5) 0.067(3) Uani 1 1 d . . .
H136 H 1.1066 0.2110 0.6521 0.081 Uiso 1 1 calc R . .
C137 C 1.0709(5) 0.2277(5) 0.5751(5) 0.057(3) Uani 1 1 d . . .
H137 H 1.0908 0.1877 0.5599 0.068 Uiso 1 1 calc R . .
C138 C 1.0306(4) 0.2710(4) 0.5411(4) 0.0376(19) Uani 1 1 d . . .
C139 C 1.0186(5) 0.2568(6) 0.4816(4) 0.059(3) Uani 1 1 d . . .
H13J H 0.9700 0.2461 0.4756 0.088 Uiso 1 1 calc R . .
H13K H 1.0469 0.2179 0.4702 0.088 Uiso 1 1 calc R . .
H13L H 1.0311 0.2970 0.4600 0.088 Uiso 1 1 calc R . .
C140 C 0.9613(5) 0.3830(4) 0.5332(4) 0.038(2) Uani 1 1 d . . .
C141 C 0.8880(4) 0.3803(4) 0.5276(3) 0.0327(18) Uani 1 1 d . . .
C142 C 0.8538(5) 0.4233(4) 0.4937(4) 0.039(2) Uani 1 1 d . . .
H142 H 0.8056 0.4182 0.4887 0.047 Uiso 1 1 calc R . .
C143 C 0.8889(5) 0.4751(4) 0.4661(4) 0.044(2) Uani 1 1 d . . .
H143 H 0.8642 0.5076 0.4450 0.053 Uiso 1 1 calc R . .
C144 C 0.9590(5) 0.4787(4) 0.4698(4) 0.042(2) Uani 1 1 d . . .
H144 H 0.9829 0.5121 0.4491 0.050 Uiso 1 1 calc R . .
C145 C 0.9964(4) 0.4336(4) 0.5038(4) 0.039(2) Uani 1 1 d . . .
C146 C 1.0754(5) 0.4404(5) 0.5071(4) 0.051(2) Uani 1 1 d . . .
H14D H 1.0899 0.4412 0.5456 0.076 Uiso 1 1 calc R . .
H14E H 1.0898 0.4827 0.4891 0.076 Uiso 1 1 calc R . .
H14F H 1.0968 0.4014 0.4886 0.076 Uiso 1 1 calc R . .
C147 C 0.9935(6) 0.4191(7) 0.6995(4) 0.070(4) Uani 1 1 d . . .
H14G H 0.9712 0.3809 0.7183 0.105 Uiso 1 1 calc R . .
H14H H 0.9685 0.4613 0.7074 0.105 Uiso 1 1 calc R . .
H14I H 1.0410 0.4234 0.7124 0.105 Uiso 1 1 calc R . .
C148 C 0.8503(4) 0.3295(4) 0.6116(3) 0.0348(18) Uani 1 1 d . . .
H148 H 0.8752 0.3647 0.6296 0.042 Uiso 1 1 calc R . .
C149 C 0.8139(4) 0.2800(4) 0.6420(3) 0.0302(17) Uani 1 1 d . . .
C150 C 0.8060(4) 0.2716(4) 0.6994(3) 0.0373(19) Uani 1 1 d . . .
H150 H 0.8233 0.2995 0.7281 0.045 Uiso 1 1 calc R . .
C151 C 0.7658(4) 0.2109(4) 0.7035(4) 0.044(2) Uani 1 1 d . . .
H151 H 0.7530 0.1885 0.7364 0.053 Uiso 1 1 calc R . .
C152 C 0.7484(4) 0.1903(4) 0.6500(4) 0.044(2) Uani 1 1 d . . .
H152 H 0.7189 0.1531 0.6419 0.052 Uiso 1 1 calc R . .
C153 C 0.6042(4) 0.1311(4) 0.4249(3) 0.0350(18) Uani 1 1 d . . .
C154 C 0.5334(4) 0.1379(4) 0.4397(4) 0.041(2) Uani 1 1 d . . .
C155 C 0.4899(4) 0.1834(4) 0.4086(4) 0.042(2) Uani 1 1 d . . .
H155 H 0.4426 0.1880 0.4175 0.051 Uiso 1 1 calc R . .
C156 C 0.5165(6) 0.2187(5) 0.3673(4) 0.056(3) Uani 1 1 d . . .
H156 H 0.4878 0.2497 0.3480 0.067 Uiso 1 1 calc R . .
C157 C 0.5847(5) 0.2120(4) 0.3513(4) 0.048(2) Uani 1 1 d . . .
H157 H 0.6013 0.2379 0.3212 0.058 Uiso 1 1 calc R . .
C158 C 0.6288(4) 0.1679(4) 0.3788(4) 0.0404(19) Uani 1 1 d . . .
C159 C 0.7021(5) 0.1574(4) 0.3619(3) 0.052(3) Uani 1 1 d . . .
H15D H 0.7315 0.1905 0.3808 0.078 Uiso 1 1 calc R . .
H15E H 0.7061 0.1638 0.3222 0.078 Uiso 1 1 calc R . .
H15F H 0.7166 0.1111 0.3716 0.078 Uiso 1 1 calc R . .
C160 C 0.6478(4) 0.0833(4) 0.4582(3) 0.0339(18) Uani 1 1 d . . .
C161 C 0.6919(4) 0.1071(4) 0.5000(4) 0.0367(19) Uani 1 1 d . . .
C162 C 0.7351(4) 0.0625(4) 0.5315(3) 0.0373(18) Uani 1 1 d . . .
H162 H 0.7630 0.0792 0.5605 0.045 Uiso 1 1 calc R . .
C163 C 0.7344(4) -0.0065(4) 0.5175(4) 0.039(2) Uani 1 1 d . . .
H163 H 0.7638 -0.0370 0.5366 0.047 Uiso 1 1 calc R . .
C164 C 0.6923(5) -0.0314(4) 0.4772(4) 0.049(2) Uani 1 1 d . . .
H164 H 0.6925 -0.0789 0.4694 0.058 Uiso 1 1 calc R . .
C165 C 0.6486(4) 0.0123(4) 0.4467(4) 0.043(2) Uani 1 1 d . . .
C166 C 0.6014(5) -0.0169(5) 0.4017(4) 0.053(2) Uani 1 1 d . . .
H16A H 0.5535 -0.0051 0.4098 0.080 Uiso 1 1 calc R . .
H16B H 0.6062 -0.0667 0.4005 0.080 Uiso 1 1 calc R . .
H16C H 0.6143 0.0024 0.3661 0.080 Uiso 1 1 calc R . .
C167 C 0.4426(5) 0.1005(6) 0.4983(5) 0.068(3) Uani 1 1 d . . .
H16D H 0.4282 0.1476 0.5053 0.103 Uiso 1 1 calc R . .
H16E H 0.4359 0.0731 0.5314 0.103 Uiso 1 1 calc R . .
H16F H 0.4150 0.0814 0.4683 0.103 Uiso 1 1 calc R . .
C168 C 0.6335(4) 0.2088(4) 0.5311(3) 0.0321(17) Uani 1 1 d . . .
H168 H 0.5922 0.1828 0.5311 0.039 Uiso 1 1 calc R . .
C169 C 0.6312(4) 0.2765(4) 0.5463(4) 0.039(2) Uani 1 1 d . . .
C170 C 0.5776(5) 0.3202(4) 0.5627(4) 0.044(2) Uani 1 1 d . . .
H170 H 0.5305 0.3085 0.5670 0.052 Uiso 1 1 calc R . .
C171 C 0.6075(5) 0.3847(5) 0.5715(4) 0.042(2) Uani 1 1 d . . .
H171 H 0.5841 0.4247 0.5831 0.051 Uiso 1 1 calc R . .
C172 C 0.6779(5) 0.3795(4) 0.5601(3) 0.042(2) Uani 1 1 d . . .
H172 H 0.7101 0.4157 0.5629 0.050 Uiso 1 1 calc R . .
C173 C 0.8396(4) 0.2866(4) 0.4117(3) 0.0397(19) Uani 1 1 d . . .
H17A H 0.8275 0.2661 0.3764 0.059 Uiso 1 1 calc R . .
H17B H 0.8787 0.2620 0.4277 0.059 Uiso 1 1 calc R . .
H17C H 0.8522 0.3346 0.4063 0.059 Uiso 1 1 calc R . .
C174 C 0.7223(4) 0.3200(4) 0.4229(3) 0.040(2) Uani 1 1 d . . .
H17D H 0.7310 0.3692 0.4251 0.060 Uiso 1 1 calc R . .
H17E H 0.6794 0.3092 0.4419 0.060 Uiso 1 1 calc R . .
H17F H 0.7186 0.3064 0.3844 0.060 Uiso 1 1 calc R . .
C175 C 0.8601(5) 0.1380(4) 0.4641(4) 0.051(2) Uani 1 1 d . . .
H17G H 0.9067 0.1445 0.4498 0.076 Uiso 1 1 calc R . .
H17H H 0.8266 0.1527 0.4365 0.076 Uiso 1 1 calc R . .
H17I H 0.8530 0.0896 0.4725 0.076 Uiso 1 1 calc R . .
C176 C 0.8953(4) 0.1523(5) 0.5585(4) 0.044(2) Uani 1 1 d . . .
H17J H 0.8773 0.1082 0.5709 0.066 Uiso 1 1 calc R . .
H17K H 0.8960 0.1844 0.5893 0.066 Uiso 1 1 calc R . .
H17L H 0.9421 0.1462 0.5446 0.066 Uiso 1 1 calc R . .
C177 C 0.7859(2) -0.01423(18) 0.85006(16) 0.100(5) Uani 1 1 d G . .
H177 H 0.7813 -0.0285 0.8871 0.120 Uiso 1 1 calc R . .
C178 C 0.7282(2) -0.00987(17) 0.81653(15) 0.116(6) Uani 1 1 d G . .
H178 H 0.6842 -0.0211 0.8306 0.139 Uiso 1 1 calc R . .
C179 C 0.7350(2) 0.01097(17) 0.76238(15) 0.124(7) Uani 1 1 d G . .
H179 H 0.6956 0.0140 0.7395 0.149 Uiso 1 1 calc R . .
C180 C 0.7995(2) 0.02746(17) 0.74175(15) 0.100(4) Uani 1 1 d G . .
H180 H 0.8041 0.0417 0.7047 0.120 Uiso 1 1 calc R . .
C181 C 0.8571(2) 0.02310(18) 0.77528(16) 0.064(3) Uani 1 1 d G . .
H181 H 0.9012 0.0344 0.7612 0.076 Uiso 1 1 calc R . .
C182 C 0.8504(2) 0.00226(18) 0.82944(16) 0.084(4) Uani 1 1 d G . .
H182 H 0.8898 -0.0007 0.8524 0.101 Uiso 1 1 calc R . .
C183 C 0.14397(18) 0.5166(2) 0.76172(15) 0.096(4) Uani 1 1 d G . .
H183 H 0.0955 0.5193 0.7657 0.115 Uiso 1 1 calc R . .
C184 C 0.18649(19) 0.5261(2) 0.80692(15) 0.101(4) Uani 1 1 d GU . .
H184 H 0.1671 0.5354 0.8418 0.121 Uiso 1 1 calc R . .
C185 C 0.25742(19) 0.52205(19) 0.80106(14) 0.116(5) Uani 1 1 d GU . .
H185 H 0.2865 0.5286 0.8319 0.139 Uiso 1 1 calc R . .
C186 C 0.28584(17) 0.50848(18) 0.75000(14) 0.097(4) Uani 1 1 d GU . .
H186 H 0.3343 0.5057 0.7460 0.117 Uiso 1 1 calc R . .
C187 C 0.24332(17) 0.49895(18) 0.70481(14) 0.092(4) Uani 1 1 d GU . .
H187 H 0.2627 0.4897 0.6699 0.111 Uiso 1 1 calc R . .
C188 C 0.17238(17) 0.50300(19) 0.71067(15) 0.097(4) Uani 1 1 d GU . .
H188 H 0.1433 0.4965 0.6798 0.117 Uiso 1 1 calc R . .
C189 C 0.77453(19) 0.79899(17) 0.51085(17) 0.085(4) Uani 1 1 d GU . .
H189 H 0.8228 0.8041 0.5150 0.102 Uiso 1 1 calc R . .
C190 C 0.74698(18) 0.78251(17) 0.45995(17) 0.154(7) Uani 1 1 d GU . .
H190 H 0.7764 0.7764 0.4294 0.185 Uiso 1 1 calc R . .
C191 C 0.67632(18) 0.77504(16) 0.45383(16) 0.117(5) Uani 1 1 d GU . .
H191 H 0.6575 0.7638 0.4190 0.140 Uiso 1 1 calc R . .
C192 C 0.63323(18) 0.78405(15) 0.49860(16) 0.086(3) Uani 1 1 d GU . .
H192 H 0.5849 0.7789 0.4944 0.103 Uiso 1 1 calc R . .
C193 C 0.66079(19) 0.80052(16) 0.54950(16) 0.108(4) Uani 1 1 d GU . .
H193 H 0.6313 0.8067 0.5801 0.129 Uiso 1 1 calc R . .
C194 C 0.73144(19) 0.80799(16) 0.55563(17) 0.168(7) Uani 1 1 d GU . .
H194 H 0.7503 0.8193 0.5904 0.202 Uiso 1 1 calc R . .
C195 C 0.3664(3) 0.2926(2) 0.01995(13) 0.057(2) Uani 1 1 d GU . .
H195 H 0.4113 0.2857 0.0057 0.068 Uiso 1 1 calc R . .
C196 C 0.3101(3) 0.2936(2) -0.01517(13) 0.097(4) Uani 1 1 d GU . .
H196 H 0.3165 0.2874 -0.0534 0.116 Uiso 1 1 calc R . .
C197 C 0.2445(3) 0.3037(2) 0.00569(14) 0.103(4) Uani 1 1 d GU . .
H197 H 0.2060 0.3044 -0.0183 0.123 Uiso 1 1 calc R . .
C198 C 0.2351(2) 0.3128(2) 0.06166(14) 0.102(4) Uani 1 1 d GU . .
H198 H 0.1903 0.3197 0.0759 0.122 Uiso 1 1 calc R . .
C199 C 0.2915(2) 0.31175(19) 0.09678(14) 0.110(4) Uani 1 1 d GU . .
H199 H 0.2851 0.3180 0.1350 0.133 Uiso 1 1 calc R . .
C200 C 0.3571(2) 0.3017(2) 0.07593(13) 0.095(4) Uani 1 1 d GU . .
H200 H 0.3956 0.3010 0.0999 0.114 Uiso 1 1 calc R . .

loop_
_atom_site_aniso_label
_atom_site_aniso_U_11
_atom_site_aniso_U_22
_atom_site_aniso_U_33
_atom_site_aniso_U_23
_atom_site_aniso_U_13
_atom_site_aniso_U_12
Ti1 0.0350(8) 0.0253(7) 0.0291(7) -0.0023(6) 0.0014(6) -0.0004(6)
Ti2 0.0471(7) 0.0246(7) 0.0295(7) 0.0008(6) -0.0031(6) 0.0010(6)
Ti3 0.0476(8) 0.0253(7) 0.0299(8) -0.0024(6) -0.0052(6) 0.0035(6)
Ti4 0.0422(8) 0.0234(7) 0.0277(7) 0.0017(6) 0.0016(6) 0.0008(6)
N1 0.035(3) 0.038(4) 0.028(4) -0.002(3) 0.002(3) -0.003(3)
N2 0.040(3) 0.037(4) 0.026(3) -0.002(3) 0.005(3) 0.003(3)
N3 0.036(3) 0.028(3) 0.030(4) -0.001(3) 0.001(3) 0.001(3)
N4 0.054(4) 0.028(4) 0.039(4) 0.002(3) -0.001(3) 0.002(3)
N5 0.042(4) 0.045(4) 0.035(4) -0.006(3) -0.008(3) -0.002(3)
N6 0.039(3) 0.028(3) 0.034(4) -0.006(3) 0.004(3) -0.004(3)
N7 0.051(4) 0.030(3) 0.029(4) -0.001(3) 0.002(3) -0.004(3)
N8 0.040(4) 0.039(4) 0.027(4) -0.010(3) 0.004(3) 0.010(3)
N9 0.034(3) 0.021(3) 0.033(4) -0.001(3) 0.001(3) 0.004(2)
N10 0.041(3) 0.032(3) 0.028(3) -0.008(3) -0.003(3) -0.002(3)
N11 0.072(5) 0.018(3) 0.027(4) 0.007(3) -0.001(3) 0.001(3)
N12 0.053(4) 0.025(3) 0.051(5) 0.004(3) -0.008(4) 0.008(3)
N13 0.024(3) 0.048(4) 0.037(4) -0.016(3) -0.007(3) 0.010(3)
N14 0.045(4) 0.038(4) 0.036(4) -0.003(3) -0.012(3) 0.004(3)
N15 0.048(4) 0.038(4) 0.034(4) -0.004(3) -0.003(3) -0.004(3)
N16 0.050(4) 0.034(4) 0.032(4) 0.006(3) 0.005(3) 0.000(3)
N17 0.048(4) 0.013(3) 0.035(4) 0.000(3) 0.002(3) 0.002(3)
N18 0.059(4) 0.025(3) 0.038(4) -0.002(3) 0.000(3) 0.004(3)
N19 0.042(3) 0.018(3) 0.033(4) 0.003(3) 0.004(3) 0.007(3)
N20 0.050(4) 0.029(3) 0.028(3) 0.013(3) 0.001(3) 0.002(3)
N21 0.046(4) 0.011(3) 0.033(4) 0.003(2) 0.002(3) 0.002(2)
N22 0.046(4) 0.022(3) 0.031(4) 0.003(3) -0.010(3) -0.009(3)
N23 0.045(4) 0.049(4) 0.031(4) 0.002(3) -0.006(3) -0.009(3)
N24 0.048(4) 0.035(4) 0.026(3) -0.007(3) 0.010(3) 0.012(3)
O1 0.045(3) 0.068(4) 0.043(4) 0.015(3) 0.005(3) 0.013(3)
O2 0.038(3) 0.046(3) 0.063(4) -0.002(3) -0.003(3) -0.004(3)
O3 0.054(4) 0.051(4) 0.056(4) 0.012(3) 0.011(3) 0.005(3)
O4 0.058(4) 0.060(4) 0.029(3) -0.003(3) 0.001(3) 0.016(3)
O5 0.058(4) 0.051(4) 0.023(3) 0.006(3) 0.006(3) 0.006(3)
O6 0.060(4) 0.051(4) 0.071(5) -0.020(3) 0.004(4) -0.014(3)
O7 0.063(4) 0.066(4) 0.031(3) -0.008(3) 0.000(3) -0.004(3)
O8 0.046(3) 0.047(3) 0.041(3) 0.012(3) 0.005(3) -0.001(3)
C1 0.032(4) 0.035(4) 0.037(5) -0.011(3) -0.002(3) -0.002(3)
C2 0.052(5) 0.057(6) 0.025(4) -0.005(4) 0.009(4) 0.004(4)
C3 0.048(5) 0.077(7) 0.041(5) -0.020(5) 0.005(4) 0.013(5)
C4 0.028(4) 0.074(7) 0.071(7) -0.029(6) -0.016(4) 0.005(4)
C5 0.041(5) 0.049(5) 0.074(7) -0.019(5) 0.011(5) 0.005(4)
C6 0.043(4) 0.036(4) 0.037(5) -0.003(4) 0.017(4) 0.003(3)
C7 0.049(5) 0.041(5) 0.043(5) -0.006(4) -0.003(4) -0.011(4)
C8 0.054(5) 0.018(4) 0.019(4) 0.000(3) 0.003(3) -0.003(3)
C9 0.034(4) 0.022(4) 0.040(5) 0.001(3) 0.006(3) 0.001(3)
C10 0.053(5) 0.021(4) 0.040(5) -0.002(3) 0.010(4) -0.004(3)
C11 0.045(4) 0.020(4) 0.056(6) -0.007(4) -0.007(4) -0.002(3)
C12 0.063(5) 0.019(4) 0.041(5) -0.001(3) -0.007(4) 0.007(3)
C13 0.035(4) 0.026(4) 0.059(6) 0.002(4) 0.001(4) 0.001(3)
C14 0.039(4) 0.047(5) 0.048(6) -0.011(4) -0.001(4) 0.014(4)
C15 0.065(6) 0.133(11) 0.025(5) 0.006(6) 0.010(5) 0.024(7)
C16 0.032(4) 0.029(4) 0.036(5) 0.005(3) -0.004(3) -0.003(3)
C17 0.019(3) 0.040(4) 0.041(5) 0.003(4) 0.000(3) 0.000(3)
C18 0.040(4) 0.043(4) 0.028(4) 0.003(3) 0.005(3) -0.007(3)
C19 0.050(5) 0.052(5) 0.043(5) -0.022(4) 0.007(4) -0.003(4)
C20 0.045(4) 0.033(4) 0.045(5) -0.005(4) 0.002(4) -0.006(4)
C21 0.059(5) 0.036(4) 0.019(4) 0.006(3) -0.005(4) 0.005(4)
C22 0.067(6) 0.037(5) 0.029(5) -0.011(4) -0.017(4) 0.001(4)
C23 0.055(5) 0.044(5) 0.056(6) 0.008(4) -0.003(5) -0.007(4)
C24 0.075(6) 0.046(5) 0.033(5) -0.001(4) -0.017(4) 0.004(4)
C25 0.099(8) 0.043(5) 0.023(5) -0.005(4) -0.014(5) 0.013(5)
C26 0.070(6) 0.031(4) 0.033(5) 0.001(4) -0.006(4) 0.011(4)
C27 0.069(6) 0.039(5) 0.036(5) 0.006(4) 0.001(4) 0.012(4)
C28 0.042(4) 0.020(4) 0.042(5) -0.010(3) 0.020(4) 0.001(3)
C29 0.044(4) 0.023(4) 0.044(5) -0.012(3) 0.011(4) 0.003(3)
C30 0.031(4) 0.028(4) 0.047(5) -0.001(4) 0.001(3) -0.007(3)
C31 0.055(5) 0.028(4) 0.053(6) -0.002(4) 0.007(4) 0.008(4)
C32 0.055(5) 0.023(4) 0.055(6) 0.001(4) 0.009(4) 0.004(3)
C33 0.044(4) 0.028(4) 0.035(4) 0.005(3) 0.006(3) 0.012(3)
C34 0.076(7) 0.051(5) 0.055(6) -0.001(5) -0.016(5) 0.015(5)
C35 0.032(5) 0.098(9) 0.075(8) -0.005(6) 0.002(5) -0.009(5)
C36 0.028(4) 0.039(5) 0.037(5) -0.002(4) 0.007(3) 0.002(3)
C37 0.042(4) 0.042(5) 0.040(5) -0.002(4) 0.006(4) 0.003(4)
C38 0.031(4) 0.041(4) 0.030(4) 0.017(4) -0.003(3) -0.013(3)
C39 0.052(5) 0.036(4) 0.036(5) 0.007(4) 0.002(4) -0.005(4)
C40 0.051(5) 0.014(3) 0.041(5) 0.003(3) -0.008(4) -0.003(3)
C41 0.058(5) 0.032(4) 0.038(5) 0.003(4) 0.017(4) -0.008(4)
C42 0.055(5) 0.038(5) 0.037(5) 0.002(4) -0.009(4) -0.002(4)
C43 0.044(4) 0.024(4) 0.052(5) -0.005(3) 0.019(4) -0.003(3)
C44 0.052(5) 0.029(4) 0.062(6) -0.014(4) 0.009(4) -0.002(4)
C45 0.076(6) 0.024(4) 0.041(5) -0.007(4) 0.005(4) 0.006(4)
C46 0.071(6) 0.024(4) 0.043(5) 0.005(4) 0.000(5) 0.013(4)
C47 0.073(6) 0.037(5) 0.059(6) 0.009(4) 0.020(5) -0.011(5)
C48 0.091(8) 0.032(5) 0.042(6) 0.009(4) 0.009(5) 0.007(5)
C49 0.101(8) 0.038(5) 0.032(5) 0.008(4) 0.023(5) 0.012(5)
C50 0.067(6) 0.031(4) 0.034(5) -0.008(3) 0.004(4) -0.001(4)
C51 0.064(6) 0.052(5) 0.056(6) 0.001(4) -0.010(5) 0.007(5)
C52 0.057(5) 0.031(4) 0.032(4) -0.004(3) 0.003(4) 0.010(4)
C53 0.043(4) 0.029(4) 0.021(4) 0.004(3) -0.006(3) 0.008(3)
C54 0.059(5) 0.022(4) 0.041(5) 0.001(3) -0.008(4) 0.006(4)
C55 0.056(5) 0.030(4) 0.042(5) -0.001(4) 0.015(4) 0.002(4)
C56 0.073(6) 0.011(3) 0.063(6) -0.005(4) 0.002(5) 0.009(4)
C57 0.054(5) 0.029(4) 0.046(5) 0.008(4) 0.007(4) 0.011(4)
C58 0.063(6) 0.045(5) 0.061(6) -0.016(4) 0.029(5) 0.014(4)
C59 0.071(7) 0.071(7) 0.086(9) 0.034(6) 0.003(6) 0.005(6)
C60 0.054(5) 0.029(4) 0.016(4) 0.007(3) 0.004(3) 0.005(4)
C61 0.057(5) 0.026(4) 0.022(4) -0.013(3) 0.006(4) -0.015(4)
C62 0.039(4) 0.051(5) 0.035(5) 0.001(4) 0.011(4) -0.004(4)
C63 0.066(6) 0.036(5) 0.049(6) -0.018(4) 0.016(5) -0.024(4)
C64 0.054(5) 0.032(4) 0.032(5) 0.000(3) 0.000(4) -0.009(4)
C65 0.052(5) 0.023(4) 0.034(5) 0.003(3) -0.002(4) 0.006(3)
C66 0.047(5) 0.051(6) 0.048(6) 0.003(5) 0.004(4) 0.016(4)
C67 0.039(5) 0.089(8) 0.050(6) 0.035(6) 0.011(4) 0.012(5)
C68 0.046(5) 0.063(7) 0.110(10) 0.044(7) 0.008(6) -0.001(5)
C69 0.063(6) 0.039(5) 0.064(7) 0.019(5) 0.004(5) -0.008(4)
C70 0.055(5) 0.022(4) 0.064(6) 0.017(4) -0.005(4) 0.010(3)
C71 0.084(6) 0.028(4) 0.054(6) -0.010(4) -0.012(5) 0.008(4)
C72 0.038(4) 0.040(5) 0.027(4) -0.002(4) -0.005(3) 0.006(3)
C73 0.060(5) 0.018(4) 0.032(5) 0.002(3) 0.001(4) 0.002(3)
C74 0.050(5) 0.035(4) 0.031(4) -0.008(4) 0.011(4) -0.005(4)
C75 0.070(6) 0.030(4) 0.025(4) 0.001(3) 0.003(4) -0.002(4)
C76 0.061(5) 0.044(5) 0.032(5) 0.005(4) -0.007(4) 0.020(4)
C77 0.059(5) 0.030(4) 0.014(4) -0.001(3) -0.001(3) 0.003(4)
C78 0.062(6) 0.058(7) 0.071(8) 0.002(6) -0.003(6) -0.005(5)
C79 0.089(8) 0.061(7) 0.062(7) -0.025(6) 0.004(6) 0.014(6)
C80 0.039(4) 0.033(4) 0.042(5) -0.002(4) 0.005(4) -0.005(3)
C81 0.046(4) 0.025(4) 0.032(4) 0.002(3) -0.003(3) -0.003(3)
C82 0.048(5) 0.049(5) 0.037(5) 0.001(4) 0.004(4) -0.001(4)
C83 0.076(6) 0.039(5) 0.032(5) -0.002(4) -0.009(4) -0.002(4)
C84 0.038(4) 0.042(4) 0.027(4) -0.002(3) -0.006(3) 0.005(3)
C85 0.091(7) 0.050(6) 0.035(5) 0.001(4) -0.004(5) 0.023(5)
C86 0.059(6) 0.059(6) 0.034(5) 0.003(4) 0.002(4) 0.005(5)
C87 0.044(5) 0.041(5) 0.069(6) 0.014(4) 0.000(4) -0.013(4)
C88 0.068(6) 0.050(5) 0.040(5) -0.003(4) -0.010(4) -0.014(5)
C89 0.040(4) 0.044(5) 0.034(4) -0.005(4) -0.009(3) -0.008(3)
C90 0.040(4) 0.035(4) 0.052(6) -0.010(4) 0.006(4) -0.008(3)
C91 0.048(5) 0.041(5) 0.050(6) -0.017(4) 0.012(4) 0.002(4)
C92 0.045(5) 0.054(6) 0.057(6) -0.020(5) 0.008(4) 0.002(4)
C93 0.041(4) 0.038(5) 0.051(5) -0.016(4) -0.001(4) 0.008(3)
C94 0.033(4) 0.037(5) 0.075(7) -0.020(4) 0.006(4) 0.008(3)
C95 0.066(5) 0.040(5) 0.040(5) 0.011(4) -0.016(4) 0.004(4)
C96 0.056(5) 0.023(4) 0.036(5) -0.002(3) 0.000(4) -0.009(3)
C97 0.062(5) 0.020(4) 0.036(5) 0.009(3) 0.000(4) -0.010(3)
C98 0.048(4) 0.034(4) 0.036(5) -0.001(4) -0.007(4) 0.011(4)
C99 0.062(5) 0.046(5) 0.027(4) 0.009(4) 0.009(4) -0.005(4)
C100 0.050(5) 0.041(5) 0.040(5) -0.013(4) -0.006(4) -0.001(4)
C101 0.045(4) 0.039(4) 0.023(4) 0.005(3) 0.004(3) -0.006(4)
C102 0.064(6) 0.032(5) 0.063(7) 0.003(4) -0.002(5) 0.000(4)
C103 0.138(11) 0.051(6) 0.041(6) 0.001(5) 0.012(7) -0.006(7)
C104 0.033(4) 0.021(4) 0.041(5) 0.011(3) -0.010(3) 0.011(3)
C105 0.045(4) 0.048(5) 0.033(5) -0.006(4) -0.005(4) 0.007(4)
C106 0.058(5) 0.050(5) 0.032(4) 0.012(4) 0.004(4) 0.002(4)
C107 0.050(5) 0.052(5) 0.033(5) -0.017(4) -0.007(4) 0.011(4)
C108 0.054(5) 0.030(4) 0.037(5) -0.016(3) -0.009(4) 0.003(3)
C109 0.086(7) 0.006(3) 0.058(6) -0.001(3) 0.007(5) -0.013(4)
C110 0.060(5) 0.030(4) 0.053(6) 0.002(4) 0.008(4) -0.013(4)
C111 0.076(6) 0.036(5) 0.055(6) 0.004(4) 0.021(5) -0.008(4)
C112 0.088(8) 0.022(4) 0.079(7) -0.003(4) 0.037(6) -0.012(4)
C113 0.121(10) 0.033(5) 0.046(6) -0.008(4) 0.032(7) -0.007(6)
C114 0.086(7) 0.030(4) 0.031(5) 0.003(4) 0.001(5) -0.014(4)
C115 0.109(10) 0.067(7) 0.044(6) -0.009(5) -0.001(6) 0.002(6)
C116 0.078(6) 0.035(5) 0.033(5) 0.004(4) -0.005(4) -0.010(4)
C117 0.067(6) 0.020(4) 0.046(5) -0.004(4) -0.007(4) -0.002(4)
C118 0.061(5) 0.033(4) 0.055(5) -0.019(4) -0.002(5) 0.005(4)
C119 0.063(6) 0.034(5) 0.071(7) -0.024(5) -0.016(5) 0.012(4)
C120 0.082(7) 0.042(5) 0.065(7) 0.001(5) -0.007(6) -0.002(5)
C121 0.108(8) 0.044(5) 0.036(5) -0.011(4) 0.003(5) 0.006(6)
C122 0.173(14) 0.019(5) 0.098(9) 0.002(5) 0.029(9) -0.006(6)
C123 0.070(7) 0.094(9) 0.105(10) -0.036(8) -0.031(7) 0.007(7)
C124 0.048(4) 0.020(3) 0.032(4) -0.004(3) 0.010(4) -0.007(3)
C125 0.048(4) 0.041(5) 0.014(4) 0.004(3) 0.005(3) 0.012(3)
C126 0.034(4) 0.052(5) 0.029(4) -0.003(4) -0.011(3) 0.006(4)
C127 0.061(5) 0.032(4) 0.033(5) -0.001(4) 0.000(4) 0.008(4)
C128 0.036(4) 0.056(6) 0.030(4) 0.005(4) -0.001(3) -0.004(4)
C129 0.063(5) 0.027(4) 0.041(5) -0.014(4) 0.014(4) -0.001(4)
C130 0.078(7) 0.053(6) 0.031(5) -0.015(4) -0.005(5) -0.007(5)
C131 0.068(6) 0.052(6) 0.053(6) 0.020(5) -0.019(5) 0.009(5)
C132 0.062(5) 0.035(4) 0.044(5) -0.004(4) -0.003(4) 0.006(4)
C133 0.045(4) 0.032(4) 0.041(5) 0.007(4) -0.007(4) -0.001(3)
C134 0.050(5) 0.050(5) 0.043(5) 0.009(4) 0.000(4) -0.013(4)
C135 0.052(5) 0.068(7) 0.050(6) 0.009(5) 0.002(4) -0.010(5)
C136 0.064(6) 0.067(7) 0.072(8) 0.035(6) -0.016(5) -0.018(5)
C137 0.051(5) 0.044(5) 0.075(8) 0.009(5) 0.005(5) -0.002(4)
C138 0.042(4) 0.023(4) 0.048(5) 0.001(3) 0.002(4) 0.003(3)
C139 0.073(6) 0.049(6) 0.055(6) -0.001(5) -0.003(5) 0.015(5)
C140 0.061(5) 0.025(4) 0.029(4) -0.015(3) -0.003(4) 0.004(4)
C141 0.037(4) 0.030(4) 0.031(4) -0.003(3) 0.007(3) -0.001(3)
C142 0.052(5) 0.020(4) 0.046(5) 0.000(3) 0.006(4) -0.003(3)
C143 0.068(6) 0.029(4) 0.036(5) 0.005(4) 0.002(4) -0.002(4)
C144 0.051(5) 0.018(4) 0.055(6) -0.007(4) 0.001(4) -0.002(3)
C145 0.043(4) 0.024(4) 0.050(5) 0.004(4) 0.002(4) -0.001(3)
C146 0.066(6) 0.026(4) 0.061(6) 0.006(4) 0.004(5) -0.006(4)
C147 0.087(8) 0.105(9) 0.018(5) -0.016(5) -0.001(5) -0.039(7)
C148 0.055(5) 0.026(4) 0.023(4) -0.002(3) 0.005(3) -0.007(3)
C149 0.035(4) 0.026(4) 0.030(4) 0.003(3) -0.002(3) 0.011(3)
C150 0.045(4) 0.043(5) 0.024(4) -0.002(3) 0.010(3) 0.006(4)
C151 0.049(5) 0.043(5) 0.040(5) 0.011(4) 0.017(4) 0.006(4)
C152 0.038(4) 0.032(4) 0.061(6) 0.008(4) 0.003(4) -0.004(3)
C153 0.062(5) 0.029(4) 0.013(4) -0.002(3) -0.004(3) -0.006(4)
C154 0.048(5) 0.039(5) 0.036(5) -0.002(4) -0.011(4) -0.005(4)
C155 0.054(5) 0.026(4) 0.047(5) -0.007(4) -0.004(4) 0.001(3)
C156 0.088(7) 0.028(4) 0.051(6) -0.001(4) -0.037(5) -0.006(5)
C157 0.090(7) 0.021(4) 0.033(5) 0.006(3) -0.007(4) -0.024(4)
C158 0.053(5) 0.024(4) 0.044(5) 0.001(3) -0.005(4) -0.008(3)
C159 0.096(7) 0.034(4) 0.026(4) 0.003(3) 0.012(4) -0.018(4)
C160 0.038(4) 0.031(4) 0.033(4) 0.012(3) 0.003(3) 0.000(3)
C161 0.047(4) 0.023(4) 0.040(5) 0.003(3) 0.017(4) 0.007(3)
C162 0.043(4) 0.036(4) 0.032(4) 0.014(4) 0.004(3) 0.007(3)
C163 0.044(4) 0.017(3) 0.055(5) 0.003(3) 0.006(4) 0.004(3)
C164 0.059(5) 0.022(4) 0.066(6) -0.002(4) 0.012(5) 0.001(4)
C165 0.052(5) 0.024(4) 0.054(6) -0.010(4) -0.003(4) -0.002(3)
C166 0.061(6) 0.036(5) 0.063(6) -0.014(4) -0.010(4) -0.004(4)
C167 0.055(6) 0.069(7) 0.081(8) 0.007(6) 0.002(6) 0.003(5)
C168 0.025(4) 0.039(4) 0.033(4) -0.001(3) 0.001(3) -0.001(3)
C169 0.053(5) 0.025(4) 0.038(5) 0.006(3) -0.007(4) -0.003(3)
C170 0.058(5) 0.033(4) 0.039(5) -0.021(4) 0.006(4) 0.000(4)
C171 0.049(5) 0.036(5) 0.042(5) -0.015(4) 0.000(4) 0.008(4)
C172 0.070(6) 0.024(4) 0.032(5) -0.006(3) 0.002(4) 0.004(4)
C173 0.056(5) 0.037(4) 0.026(4) 0.002(3) 0.006(4) 0.001(4)
C174 0.058(5) 0.036(4) 0.026(4) -0.005(3) 0.006(4) -0.007(4)
C175 0.077(6) 0.015(4) 0.060(6) -0.003(4) 0.015(5) -0.006(4)
C176 0.049(5) 0.041(5) 0.042(5) 0.003(4) 0.002(4) 0.006(4)
C177 0.099(9) 0.062(7) 0.139(12) -0.025(7) 0.060(9) -0.007(6)
C178 0.083(9) 0.051(7) 0.213(17) -0.038(9) -0.030(11) 0.005(6)
C179 0.077(8) 0.026(5) 0.27(2) -0.006(9) -0.019(11) 0.014(5)
C180 0.122(10) 0.037(5) 0.141(12) -0.005(6) -0.043(9) 0.014(6)
C181 0.093(7) 0.038(5) 0.060(6) -0.006(5) -0.003(6) 0.002(5)
C182 0.062(6) 0.056(6) 0.135(11) -0.013(7) 0.002(7) -0.024(5)
C183 0.048(6) 0.053(6) 0.186(14) 0.015(8) -0.013(8) -0.002(5)
C184 0.091(7) 0.061(6) 0.152(9) -0.039(6) -0.003(7) -0.007(5)
C185 0.107(8) 0.077(7) 0.163(9) -0.019(7) -0.018(7) -0.011(6)
C186 0.093(7) 0.060(6) 0.139(9) 0.001(6) 0.018(7) 0.000(5)
C187 0.100(7) 0.043(5) 0.133(8) 0.030(5) 0.024(6) 0.008(5)
C188 0.090(7) 0.078(6) 0.125(8) 0.030(6) 0.019(6) 0.026(6)
C189 0.061(6) 0.066(6) 0.128(8) 0.019(6) 0.003(6) 0.011(5)
C190 0.157(10) 0.115(9) 0.190(10) -0.029(8) -0.006(9) 0.027(8)
C191 0.104(8) 0.076(7) 0.170(9) -0.033(7) 0.017(7) -0.017(6)
C192 0.090(7) 0.072(6) 0.096(7) -0.006(6) 0.007(6) 0.008(5)
C193 0.088(7) 0.081(7) 0.154(9) 0.048(7) -0.024(7) 0.002(6)
C194 0.171(11) 0.128(9) 0.206(11) 0.053(8) -0.011(9) 0.008(8)
C195 0.069(5) 0.031(4) 0.070(6) 0.008(4) 0.011(5) 0.000(4)
C196 0.106(8) 0.079(6) 0.106(8) -0.025(6) 0.008(6) 0.004(6)
C197 0.093(7) 0.078(7) 0.137(8) -0.019(7) -0.013(7) -0.009(6)
C198 0.097(7) 0.069(6) 0.139(8) 0.014(6) 0.031(7) -0.017(6)
C199 0.127(8) 0.090(7) 0.114(8) 0.036(6) 0.038(7) -0.002(7)
C200 0.090(7) 0.087(7) 0.107(7) 0.028(6) 0.017(6) 0.005(6)

loop_
_atom_type_symbol
_atom_type_description
_atom_type_scat_dispersion_real
_atom_type_scat_dispersion_imag
_atom_type_scat_source
C C 0.0033 0.0016 'International Tables Vol C Tables 4.2.6.8 and 6.1.1.4'
H H 0.0000 0.0000 'International Tables Vol C Tables 4.2.6.8 and 6.1.1.4'
N N 0.0061 0.0033 'International Tables Vol C Tables 4.2.6.8 and 6.1.1.4'
O O 0.0106 0.0060 'International Tables Vol C Tables 4.2.6.8 and 6.1.1.4'
Ti Ti 0.2776 0.4457 'International Tables Vol C Tables 4.2.6.8 and 6.1.1.4'

loop_
_geom_angle_atom_site_label_1
_geom_angle_atom_site_label_2
_geom_angle_atom_site_label_3
_geom_angle
_geom_angle_site_symmetry_1
_geom_angle_site_symmetry_3
_geom_angle_publ_flag
N6 Ti1 N5 99.3(3) . . ?
N6 Ti1 N1 98.0(3) . . ?
N5 Ti1 N1 97.1(3) . . ?
N6 Ti1 N2 91.1(3) . . ?
N5 Ti1 N2 168.3(3) . . ?
N1 Ti1 N2 76.0(2) . . ?
N6 Ti1 N4 168.9(3) . . ?
N5 Ti1 N4 89.6(3) . . ?
N1 Ti1 N4 87.4(3) . . ?
N2 Ti1 N4 80.8(3) . . ?
N6 Ti1 N3 96.6(3) . . ?
N5 Ti1 N3 99.4(3) . . ?
N1 Ti1 N3 155.9(3) . . ?
N2 Ti1 N3 84.6(2) . . ?
N4 Ti1 N3 75.2(2) . . ?
N11 Ti2 N12 99.0(3) . . ?
N11 Ti2 N7 96.9(3) . . ?
N12 Ti2 N7 97.7(3) . . ?
N11 Ti2 N10 168.0(3) . . ?
N12 Ti2 N10 91.9(3) . . ?
N7 Ti2 N10 86.4(3) . . ?
N11 Ti2 N9 96.6(3) . . ?
N12 Ti2 N9 97.8(3) . . ?
N7 Ti2 N9 157.5(3) . . ?
N10 Ti2 N9 76.9(3) . . ?
N11 Ti2 N8 91.1(3) . . ?
N12 Ti2 N8 168.5(3) . . ?
N7 Ti2 N8 75.4(2) . . ?
N10 Ti2 N8 78.6(3) . . ?
N9 Ti2 N8 86.4(2) . . ?
N18 Ti3 N17 97.3(3) . . ?
N18 Ti3 N14 92.5(3) . . ?
N17 Ti3 N14 168.5(3) . . ?
N18 Ti3 N15 95.7(3) . . ?
N17 Ti3 N15 99.9(3) . . ?
N14 Ti3 N15 85.0(3) . . ?
N18 Ti3 N13 98.7(3) . . ?
N17 Ti3 N13 96.4(3) . . ?
N14 Ti3 N13 76.1(3) . . ?
N15 Ti3 N13 156.7(3) . . ?
N18 Ti3 N16 169.6(3) . . ?
N17 Ti3 N16 90.9(3) . . ?
N14 Ti3 N16 80.1(3) . . ?
N15 Ti3 N16 76.4(3) . . ?
N13 Ti3 N16 86.8(2) . . ?
N24 Ti4 N23 99.7(3) . . ?
N24 Ti4 N19 96.5(3) . . ?
N23 Ti4 N19 97.2(3) . . ?
N24 Ti4 N20 90.4(3) . . ?
N23 Ti4 N20 168.1(3) . . ?
N19 Ti4 N20 75.2(2) . . ?
N24 Ti4 N22 168.6(3) . . ?
N23 Ti4 N22 90.1(3) . . ?
N19 Ti4 N22 88.1(2) . . ?
N20 Ti4 N22 80.6(2) . . ?
N24 Ti4 N21 97.4(3) . . ?
N23 Ti4 N21 97.9(3) . . ?
N19 Ti4 N21 157.4(2) . . ?
N20 Ti4 N21 87.0(3) . . ?
N22 Ti4 N21 75.2(2) . . ?
C16 N1 C9 112.2(7) . . ?
C16 N1 Ti1 116.2(5) . . ?
C9 N1 Ti1 131.0(5) . . ?
C20 N2 C17 104.2(7) . . ?
C20 N2 Ti1 141.2(6) . . ?
C17 N2 Ti1 112.4(5) . . ?
C36 N3 C29 120.2(7) . . ?
C36 N3 Ti1 111.5(5) . . ?
C29 N3 Ti1 128.3(5) . . ?
C40 N4 C37 106.5(7) . . ?
C40 N4 Ti1 139.9(6) . . ?
C37 N4 Ti1 113.6(5) . . ?
C42 N5 C41 109.5(7) . . ?
C42 N5 Ti1 126.0(6) . . ?
C41 N5 Ti1 124.2(5) . . ?
C44 N6 C43 108.6(6) . . ?
C44 N6 Ti1 125.1(6) . . ?
C43 N6 Ti1 125.8(5) . . ?
C60 N7 C53 115.6(7) . . ?
C60 N7 Ti2 116.4(5) . . ?
C53 N7 Ti2 127.8(5) . . ?
C64 N8 C61 103.1(7) . . ?
C64 N8 Ti2 143.9(6) . . ?
C61 N8 Ti2 112.8(5) . . ?
C80 N9 C73 119.8(7) . . ?
C80 N9 Ti2 112.2(5) . . ?
C73 N9 Ti2 127.9(5) . . ?
C84 N10 C81 106.5(6) . . ?
C84 N10 Ti2 141.6(5) . . ?
C81 N10 Ti2 111.7(5) . . ?
C86 N11 C85 106.9(7) . . ?
C86 N11 Ti2 128.5(6) . . ?
C85 N11 Ti2 123.3(6) . . ?
C88 N12 C87 109.5(7) . . ?
C88 N12 Ti2 125.9(6) . . ?
C87 N12 Ti2 124.3(6) . . ?
C104 N13 C97 118.8(7) . . ?
C104 N13 Ti3 112.0(5) . . ?
C97 N13 Ti3 129.2(5) . . ?
C105 N14 C108 105.4(7) . . ?
C105 N14 Ti3 112.7(5) . . ?
C108 N14 Ti3 141.4(6) . . ?
C124 N15 C117 115.4(7) . . ?
C124 N15 Ti3 113.4(5) . . ?
C117 N15 Ti3 131.2(6) . . ?
C128 N16 C125 104.9(7) . . ?
C128 N16 Ti3 142.1(6) . . ?
C125 N16 Ti3 112.9(5) . . ?
C130 N17 C129 108.0(7) . . ?
C130 N17 Ti3 125.1(5) . . ?
C129 N17 Ti3 126.1(6) . . ?
C131 N18 C132 108.5(7) . . ?
C131 N18 Ti3 126.4(6) . . ?
C132 N18 Ti3 124.8(6) . . ?
C148 N19 C141 115.6(7) . . ?
C148 N19 Ti4 116.2(5) . . ?
C141 N19 Ti4 127.9(5) . . ?
C152 N20 C149 103.8(7) . . ?
C152 N20 Ti4 142.2(6) . . ?
C149 N20 Ti4 113.6(5) . . ?
C168 N21 C161 120.2(7) . . ?
C168 N21 Ti4 113.4(5) . . ?
C161 N21 Ti4 126.4(5) . . ?
C169 N22 C172 105.9(7) . . ?
C169 N22 Ti4 113.0(5) . . ?
C172 N22 Ti4 141.0(6) . . ?
C174 N23 C173 107.3(6) . . ?
C174 N23 Ti4 126.3(6) . . ?
C173 N23 Ti4 125.7(5) . . ?
C176 N24 C175 110.0(7) . . ?
C176 N24 Ti4 126.3(5) . . ?
C175 N24 Ti4 123.1(6) . . ?
C2 O1 C15 121.0(9) . . ?
C22 O2 C35 118.9(7) . . ?
C46 O3 C59 118.3(7) . . ?
C66 O4 C79 116.2(8) . . ?
C90 O5 C103 116.4(8) . . ?
C110 O6 C123 117.1(8) . . ?
C134 O7 C147 119.6(9) . . ?
C154 O8 C167 117.4(8) . . ?
C6 C1 C2 120.0(8) . . ?
C6 C1 C8 122.8(7) . . ?
C2 C1 C8 117.2(7) . . ?
O1 C2 C3 122.5(9) . . ?
O1 C2 C1 118.3(8) . . ?
C3 C2 C1 119.0(9) . . ?
C4 C3 C2 120.6(10) . . ?
C4 C3 H3 119.7 . . ?
C2 C3 H3 119.7 . . ?
C3 C4 C5 120.4(9) . . ?
C3 C4 H4 119.8 . . ?
C5 C4 H4 119.7 . . ?
C6 C5 C4 122.0(10) . . ?
C6 C5 H5 119.0 . . ?
C4 C5 H5 119.0 . . ?
C5 C6 C1 117.7(8) . . ?
C5 C6 C7 124.0(8) . . ?
C1 C6 C7 118.3(8) . . ?
C6 C7 H7A 109.5 . . ?
C6 C7 H7B 109.5 . . ?
H7A C7 H7B 109.5 . . ?
C6 C7 H7C 109.5 . . ?
H7A C7 H7C 109.5 . . ?
H7B C7 H7C 109.5 . . ?
C9 C8 C13 118.8(7) . . ?
C9 C8 C1 123.0(7) . . ?
C13 C8 C1 118.0(7) . . ?
C8 C9 C10 121.3(7) . . ?
C8 C9 N1 121.1(7) . . ?
C10 C9 N1 117.5(7) . . ?
C11 C10 C9 120.0(8) . . ?
C11 C10 H10 120.0 . . ?
C9 C10 H10 120.0 . . ?
C10 C11 C12 120.1(8) . . ?
C10 C11 H11 120.0 . . ?
C12 C11 H11 120.0 . . ?
C11 C12 C13 119.5(8) . . ?
C11 C12 H12 120.2 . . ?
C13 C12 H12 120.3 . . ?
C8 C13 C12 120.1(8) . . ?
C8 C13 C14 121.2(8) . . ?
C12 C13 C14 118.7(8) . . ?
C13 C14 H14A 109.5 . . ?
C13 C14 H14B 109.5 . . ?
H14A C14 H14B 109.5 . . ?
C13 C14 H14C 109.4 . . ?
H14A C14 H14C 109.5 . . ?
H14B C14 H14C 109.5 . . ?
O1 C15 H15A 109.5 . . ?
O1 C15 H15B 109.5 . . ?
H15A C15 H15B 109.5 . . ?
O1 C15 H15C 109.5 . . ?
H15A C15 H15C 109.5 . . ?
H15B C15 H15C 109.5 . . ?
N1 C16 C17 116.3(7) . . ?
N1 C16 H16 121.9 . . ?
C17 C16 H16 121.8 . . ?
C18 C17 N2 112.4(7) . . ?
C18 C17 C16 130.4(8) . . ?
N2 C17 C16 117.2(7) . . ?
C17 C18 C19 104.1(7) . . ?
C17 C18 H18 128.0 . . ?
C19 C18 H18 128.0 . . ?
C18 C19 C20 107.8(8) . . ?
C18 C19 H19 126.1 . . ?
C20 C19 H19 126.1 . . ?
N2 C20 C19 111.4(8) . . ?
N2 C20 H20 124.3 . . ?
C19 C20 H20 124.3 . . ?
C26 C21 C22 117.5(8) . . ?
C26 C21 C28 125.2(8) . . ?
C22 C21 C28 117.3(7) . . ?
O2 C22 C23 124.4(9) . . ?
O2 C22 C21 114.6(7) . . ?
C23 C22 C21 121.0(8) . . ?
C24 C23 C22 119.7(9) . . ?
C24 C23 H23 120.1 . . ?
C22 C23 H23 120.1 . . ?
C23 C24 C25 121.9(9) . . ?
C23 C24 H24 119.1 . . ?
C25 C24 H24 119.1 . . ?
C24 C25 C26 118.0(9) . . ?
C24 C25 H25 121.0 . . ?
C26 C25 H25 121.0 . . ?
C21 C26 C25 121.8(9) . . ?
C21 C26 C27 118.3(8) . . ?
C25 C26 C27 119.8(8) . . ?
C26 C27 H27A 109.5 . . ?
C26 C27 H27B 109.5 . . ?
H27A C27 H27B 109.5 . . ?
C26 C27 H27C 109.5 . . ?
H27A C27 H27C 109.5 . . ?
H27B C27 H27C 109.5 . . ?
C29 C28 C33 119.5(8) . . ?
C29 C28 C21 119.9(7) . . ?
C33 C28 C21 120.6(8) . . ?
C28 C29 N3 123.4(7) . . ?
C28 C29 C30 121.1(7) . . ?
N3 C29 C30 115.4(8) . . ?
C31 C30 C29 117.6(8) . . ?
C31 C30 H30 121.2 . . ?
C29 C30 H30 121.2 . . ?
C32 C31 C30 122.0(9) . . ?
C32 C31 H31 119.0 . . ?
C30 C31 H31 119.0 . . ?
C31 C32 C33 119.5(8) . . ?
C31 C32 H32 120.2 . . ?
C33 C32 H32 120.2 . . ?
C32 C33 C28 120.1(8) . . ?
C32 C33 C34 121.6(7) . . ?
C28 C33 C34 118.3(8) . . ?
C33 C34 H34A 109.5 . . ?
C33 C34 H34B 109.5 . . ?
H34A C34 H34B 109.5 . . ?
C33 C34 H34C 109.5 . . ?
H34A C34 H34C 109.5 . . ?
H34B C34 H34C 109.5 . . ?
O2 C35 H35A 109.5 . . ?
O2 C35 H35B 109.5 . . ?
H35A C35 H35B 109.5 . . ?
O2 C35 H35C 109.4 . . ?
H35A C35 H35C 109.5 . . ?
H35B C35 H35C 109.5 . . ?
N3 C36 C37 123.7(8) . . ?
N3 C36 H36 118.2 . . ?
C37 C36 H36 118.1 . . ?
C36 C37 N4 115.9(8) . . ?
C36 C37 C38 135.6(8) . . ?
N4 C37 C38 108.4(8) . . ?
C39 C38 C37 108.0(7) . . ?
C39 C38 H38 126.0 . . ?
C37 C38 H38 126.0 . . ?
C38 C39 C40 105.7(7) . . ?
C38 C39 H39 127.2 . . ?
C40 C39 H39 127.1 . . ?
N4 C40 C39 111.3(7) . . ?
N4 C40 H40 124.3 . . ?
C39 C40 H40 124.3 . . ?
N5 C41 H41A 109.5 . . ?
N5 C41 H41B 109.4 . . ?
H41A C41 H41B 109.5 . . ?
N5 C41 H41C 109.5 . . ?
H41A C41 H41C 109.5 . . ?
H41B C41 H41C 109.5 . . ?
N5 C42 H42A 109.4 . . ?
N5 C42 H42B 109.5 . . ?
H42A C42 H42B 109.5 . . ?
N5 C42 H42C 109.5 . . ?
H42A C42 H42C 109.5 . . ?
H42B C42 H42C 109.5 . . ?
N6 C43 H43A 109.5 . . ?
N6 C43 H43B 109.5 . . ?
H43A C43 H43B 109.5 . . ?
N6 C43 H43C 109.5 . . ?
H43A C43 H43C 109.5 . . ?
H43B C43 H43C 109.5 . . ?
N6 C44 H44A 109.5 . . ?
N6 C44 H44B 109.4 . . ?
H44A C44 H44B 109.5 . . ?
N6 C44 H44C 109.5 . . ?
H44A C44 H44C 109.5 . . ?
H44B C44 H44C 109.5 . . ?
C50 C45 C46 120.4(9) . . ?
C50 C45 C52 121.2(8) . . ?
C46 C45 C52 118.4(8) . . ?
C47 C46 O3 124.9(9) . . ?
C47 C46 C45 120.7(9) . . ?
O3 C46 C45 114.4(8) . . ?
C46 C47 C48 121.4(10) . . ?
C46 C47 H47 119.3 . . ?
C48 C47 H47 119.2 . . ?
C47 C48 C49 119.4(9) . . ?
C47 C48 H48 120.3 . . ?
C49 C48 H48 120.3 . . ?
C48 C49 C50 119.5(9) . . ?
C48 C49 H49 120.2 . . ?
C50 C49 H49 120.3 . . ?
C45 C50 C49 118.4(9) . . ?
C45 C50 C51 120.9(8) . . ?
C49 C50 C51 120.6(8) . . ?
C50 C51 H51A 109.5 . . ?
C50 C51 H51B 109.5 . . ?
H51A C51 H51B 109.5 . . ?
C50 C51 H51C 109.5 . . ?
H51A C51 H51C 109.5 . . ?
H51B C51 H51C 109.5 . . ?
C57 C52 C53 118.6(8) . . ?
C57 C52 C45 121.1(7) . . ?
C53 C52 C45 120.2(7) . . ?
C54 C53 C52 118.8(7) . . ?
C54 C53 N7 117.8(7) . . ?
C52 C53 N7 123.2(7) . . ?
C55 C54 C53 122.3(8) . . ?
C55 C54 H54 118.9 . . ?
C53 C54 H54 118.9 . . ?
C54 C55 C56 117.4(8) . . ?
C54 C55 H55 121.3 . . ?
C56 C55 H55 121.3 . . ?
C57 C56 C55 122.1(7) . . ?
C57 C56 H56 119.0 . . ?
C55 C56 H56 118.9 . . ?
C52 C57 C56 120.5(8) . . ?
C52 C57 C58 119.4(8) . . ?
C56 C57 C58 120.1(8) . . ?
C57 C58 H58A 109.5 . . ?
C57 C58 H58B 109.5 . . ?
H58A C58 H58B 109.5 . . ?
C57 C58 H58C 109.5 . . ?
H58A C58 H58C 109.5 . . ?
H58B C58 H58C 109.5 . . ?
O3 C59 H59A 109.5 . . ?
O3 C59 H59B 109.5 . . ?
H59A C59 H59B 109.5 . . ?
O3 C59 H59C 109.5 . . ?
H59A C59 H59C 109.5 . . ?
H59B C59 H59C 109.5 . . ?
N7 C60 C61 117.9(8) . . ?
N7 C60 H60 121.0 . . ?
C61 C60 H60 121.1 . . ?
C62 C61 N8 111.5(7) . . ?
C62 C61 C60 131.1(9) . . ?
N8 C61 C60 117.2(7) . . ?
C61 C62 C63 106.6(8) . . ?
C61 C62 H62 126.7 . . ?
C63 C62 H62 126.7 . . ?
C62 C63 C64 104.4(8) . . ?
C62 C63 H63 127.8 . . ?
C64 C63 H63 127.8 . . ?
N8 C64 C63 114.3(8) . . ?
N8 C64 H64 122.9 . . ?
C63 C64 H64 122.9 . . ?
C70 C65 C66 118.9(8) . . ?
C70 C65 C72 119.1(8) . . ?
C66 C65 C72 122.0(8) . . ?
C65 C66 O4 113.1(8) . . ?
C65 C66 C67 122.9(10) . . ?
O4 C66 C67 123.8(9) . . ?
C66 C67 C68 116.3(10) . . ?
C66 C67 H67 121.8 . . ?
C68 C67 H67 121.9 . . ?
C69 C68 C67 121.9(9) . . ?
C69 C68 H68 119.1 . . ?
C67 C68 H68 119.0 . . ?
C68 C69 C70 118.2(10) . . ?
C68 C69 H69 120.9 . . ?
C70 C69 H69 120.9 . . ?
C65 C70 C69 121.8(9) . . ?
C65 C70 C71 125.1(8) . . ?
C69 C70 C71 113.2(8) . . ?
C70 C71 H71A 109.5 . . ?
C70 C71 H71B 109.5 . . ?
H71A C71 H71B 109.5 . . ?
C70 C71 H71C 109.5 . . ?
H71A C71 H71C 109.5 . . ?
H71B C71 H71C 109.5 . . ?
C73 C72 C77 117.8(8) . . ?
C73 C72 C65 124.5(7) . . ?
C77 C72 C65 117.8(7) . . ?
C72 C73 N9 120.7(7) . . ?
C72 C73 C74 120.6(8) . . ?
N9 C73 C74 118.6(7) . . ?
C75 C74 C73 119.3(8) . . ?
C75 C74 H74 120.4 . . ?
C73 C74 H74 120.3 . . ?
C74 C75 C76 121.0(8) . . ?
C74 C75 H75 119.5 . . ?
C76 C75 H75 119.5 . . ?
C77 C76 C75 121.3(8) . . ?
C77 C76 H76 119.3 . . ?
C75 C76 H76 119.4 . . ?
C76 C77 C72 119.9(8) . . ?
C76 C77 C78 120.8(8) . . ?
C72 C77 C78 119.3(8) . . ?
C77 C78 H78A 109.5 . . ?
C77 C78 H78B 109.5 . . ?
H78A C78 H78B 109.5 . . ?
C77 C78 H78C 109.5 . . ?
H78A C78 H78C 109.5 . . ?
H78B C78 H78C 109.5 . . ?
O4 C79 H79A 109.5 . . ?
O4 C79 H79B 109.5 . . ?
H79A C79 H79B 109.5 . . ?
O4 C79 H79C 109.5 . . ?
H79A C79 H79C 109.5 . . ?
H79B C79 H79C 109.5 . . ?
N9 C80 C81 120.9(8) . . ?
N9 C80 H80 119.5 . . ?
C81 C80 H80 119.5 . . ?
N10 C81 C80 117.9(7) . . ?
N10 C81 C82 108.5(7) . . ?
C80 C81 C82 133.4(8) . . ?
C83 C82 C81 107.1(8) . . ?
C83 C82 H82 126.4 . . ?
C81 C82 H82 126.4 . . ?
C82 C83 C84 105.9(8) . . ?
C82 C83 H83 127.0 . . ?
C84 C83 H83 127.0 . . ?
N10 C84 C83 111.8(7) . . ?
N10 C84 H84 124.1 . . ?
C83 C84 H84 124.1 . . ?
N11 C85 H85A 109.5 . . ?
N11 C85 H85B 109.5 . . ?
H85A C85 H85B 109.5 . . ?
N11 C85 H85C 109.5 . . ?
H85A C85 H85C 109.5 . . ?
H85B C85 H85C 109.5 . . ?
N11 C86 H86A 109.5 . . ?
N11 C86 H86B 109.5 . . ?
H86A C86 H86B 109.5 . . ?
N11 C86 H86C 109.5 . . ?
H86A C86 H86C 109.5 . . ?
H86B C86 H86C 109.5 . . ?
N12 C87 H87A 109.4 . . ?
N12 C87 H87B 109.5 . . ?
H87A C87 H87B 109.5 . . ?
N12 C87 H87C 109.5 . . ?
H87A C87 H87C 109.5 . . ?
H87B C87 H87C 109.5 . . ?
N12 C88 H88A 109.5 . . ?
N12 C88 H88B 109.5 . . ?
H88A C88 H88B 109.5 . . ?
N12 C88 H88C 109.5 . . ?
H88A C88 H88C 109.5 . . ?
H88B C88 H88C 109.5 . . ?
C94 C89 C90 121.4(8) . . ?
C94 C89 C96 116.4(8) . . ?
C90 C89 C96 122.0(8) . . ?
O5 C90 C89 113.6(8) . . ?
O5 C90 C91 126.8(8) . . ?
C89 C90 C91 119.6(9) . . ?
C92 C91 C90 119.3(9) . . ?
C92 C91 H91 120.3 . . ?
C90 C91 H91 120.4 . . ?
C91 C92 C93 123.3(8) . . ?
C91 C92 H92 118.3 . . ?
C93 C92 H92 118.4 . . ?
C92 C93 C94 118.3(9) . . ?
C92 C93 H93 120.8 . . ?
C94 C93 H93 120.9 . . ?
C89 C94 C93 118.0(9) . . ?
C89 C94 C95 124.4(7) . . ?
C93 C94 C95 117.6(8) . . ?
C94 C95 H95A 109.5 . . ?
C94 C95 H95B 109.5 . . ?
H95A C95 H95B 109.5 . . ?
C94 C95 H95C 109.5 . . ?
H95A C95 H95C 109.5 . . ?
H95B C95 H95C 109.5 . . ?
C101 C96 C97 117.3(8) . . ?
C101 C96 C89 120.9(7) . . ?
C97 C96 C89 121.8(7) . . ?
C98 C97 C96 120.3(8) . . ?
C98 C97 N13 117.4(7) . . ?
C96 C97 N13 122.3(8) . . ?
C99 C98 C97 120.6(8) . . ?
C99 C98 H98 119.7 . . ?
C97 C98 H98 119.6 . . ?
C98 C99 C100 120.0(9) . . ?
C98 C99 H99 120.0 . . ?
C100 C99 H99 120.0 . . ?
C101 C100 C99 120.1(8) . . ?
C101 C100 H100 119.9 . . ?
C99 C100 H100 120.0 . . ?
C100 C101 C96 121.5(7) . . ?
C100 C101 C102 120.0(8) . . ?
C96 C101 C102 118.5(8) . . ?
C101 C102 H10A 109.5 . . ?
C101 C102 H10B 109.4 . . ?
H10A C102 H10B 109.5 . . ?
C101 C102 H10C 109.5 . . ?
H10A C102 H10C 109.5 . . ?
H10B C102 H10C 109.5 . . ?
O5 C103 H10D 109.5 . . ?
O5 C103 H10E 109.5 . . ?
H10D C103 H10E 109.5 . . ?
O5 C103 H10F 109.5 . . ?
H10D C103 H10F 109.5 . . ?
H10E C103 H10F 109.5 . . ?
N13 C104 C105 121.1(8) . . ?
N13 C104 H104 119.4 . . ?
C105 C104 H104 119.4 . . ?
N14 C105 C106 109.6(8) . . ?
N14 C105 C104 117.3(7) . . ?
C106 C105 C104 133.1(8) . . ?
C107 C106 C105 108.3(8) . . ?
C107 C106 H106 125.8 . . ?
C105 C106 H106 125.8 . . ?
C106 C107 C108 104.7(7) . . ?
C106 C107 H107 127.6 . . ?
C108 C107 H107 127.6 . . ?
N14 C108 C107 111.9(8) . . ?
N14 C108 H108 124.0 . . ?
C107 C108 H108 124.1 . . ?
C114 C109 C110 119.3(9) . . ?
C114 C109 C116 121.2(9) . . ?
C110 C109 C116 119.5(8) . . ?
C111 C110 O6 124.0(9) . . ?
C111 C110 C109 121.7(9) . . ?
O6 C110 C109 114.1(8) . . ?
C110 C111 C112 118.3(10) . . ?
C110 C111 H111 120.8 . . ?
C112 C111 H111 120.8 . . ?
C113 C112 C111 119.5(9) . . ?
C113 C112 H112 120.3 . . ?
C111 C112 H112 120.2 . . ?
C112 C113 C114 120.5(10) . . ?
C112 C113 H113 119.7 . . ?
C114 C113 H113 119.7 . . ?
C113 C114 C109 120.5(10) . . ?
C113 C114 C115 119.0(9) . . ?
C109 C114 C115 120.3(9) . . ?
C114 C115 H11A 109.5 . . ?
C114 C115 H11B 109.5 . . ?
H11A C115 H11B 109.5 . . ?
C114 C115 H11C 109.5 . . ?
H11A C115 H11C 109.5 . . ?
H11B C115 H11C 109.5 . . ?
C121 C116 C117 118.3(9) . . ?
C121 C116 C109 120.6(8) . . ?
C117 C116 C109 121.0(8) . . ?
C118 C117 N15 119.2(8) . . ?
C118 C117 C116 117.4(8) . . ?
N15 C117 C116 122.8(8) . . ?
C119 C118 C117 121.3(9) . . ?
C119 C118 H118 119.3 . . ?
C117 C118 H118 119.3 . . ?
C118 C119 C120 121.3(9) . . ?
C118 C119 H119 119.4 . . ?
C120 C119 H119 119.4 . . ?
C121 C120 C119 118.8(10) . . ?
C121 C120 H120 120.6 . . ?
C119 C120 H120 120.6 . . ?
C120 C121 C116 122.2(10) . . ?
C120 C121 C122 119.2(9) . . ?
C116 C121 C122 118.5(9) . . ?
C121 C122 H12A 109.5 . . ?
C121 C122 H12B 109.5 . . ?
H12A C122 H12B 109.5 . . ?
C121 C122 H12C 109.5 . . ?
H12A C122 H12C 109.5 . . ?
H12B C122 H12C 109.5 . . ?
O6 C123 H12D 109.4 . . ?
O6 C123 H12E 109.5 . . ?
H12D C123 H12E 109.5 . . ?
O6 C123 H12F 109.5 . . ?
H12D C123 H12F 109.5 . . ?
H12E C123 H12F 109.5 . . ?
N15 C124 C125 120.1(7) . . ?
N15 C124 H124 119.9 . . ?
C125 C124 H124 120.0 . . ?
N16 C125 C126 112.3(8) . . ?
N16 C125 C124 116.9(7) . . ?
C126 C125 C124 130.7(8) . . ?
C127 C126 C125 105.6(7) . . ?
C127 C126 H126 127.2 . . ?
C125 C126 H126 127.2 . . ?
C126 C127 C128 105.7(8) . . ?
C126 C127 H127 127.1 . . ?
C128 C127 H127 127.2 . . ?
N16 C128 C127 111.5(8) . . ?
N16 C128 H128 124.3 . . ?
C127 C128 H128 124.2 . . ?
N17 C129 H12G 109.5 . . ?
N17 C129 H12H 109.5 . . ?
H12G C129 H12H 109.5 . . ?
N17 C129 H12I 109.5 . . ?
H12G C129 H12I 109.5 . . ?
H12H C129 H12I 109.5 . . ?
N17 C130 H13A 109.5 . . ?
N17 C130 H13B 109.5 . . ?
H13A C130 H13B 109.5 . . ?
N17 C130 H13C 109.5 . . ?
H13A C130 H13C 109.5 . . ?
H13B C130 H13C 109.5 . . ?
N18 C131 H13D 109.5 . . ?
N18 C131 H13E 109.5 . . ?
H13D C131 H13E 109.5 . . ?
N18 C131 H13F 109.5 . . ?
H13D C131 H13F 109.5 . . ?
H13E C131 H13F 109.5 . . ?
N18 C132 H13G 109.4 . . ?
N18 C132 H13H 109.5 . . ?
H13G C132 H13H 109.5 . . ?
N18 C132 H13I 109.5 . . ?
H13G C132 H13I 109.5 . . ?
H13H C132 H13I 109.5 . . ?
C134 C133 C138 120.6(8) . . ?
C134 C133 C140 117.5(8) . . ?
C138 C133 C140 121.8(8) . . ?
O7 C134 C135 123.8(9) . . ?
O7 C134 C133 117.1(8) . . ?
C135 C134 C133 119.1(9) . . ?
C136 C135 C134 120.2(10) . . ?
C136 C135 H135 119.9 . . ?
C134 C135 H135 119.9 . . ?
C135 C136 C137 121.5(10) . . ?
C135 C136 H136 119.3 . . ?
C137 C136 H136 119.2 . . ?
C136 C137 C138 121.4(10) . . ?
C136 C137 H137 119.3 . . ?
C138 C137 H137 119.3 . . ?
C137 C138 C133 116.9(8) . . ?
C137 C138 C139 122.7(8) . . ?
C133 C138 C139 120.4(7) . . ?
C138 C139 H13J 109.5 . . ?
C138 C139 H13K 109.5 . . ?
H13J C139 H13K 109.5 . . ?
C138 C139 H13L 109.5 . . ?
H13J C139 H13L 109.5 . . ?
H13K C139 H13L 109.5 . . ?
C145 C140 C141 117.6(8) . . ?
C145 C140 C133 118.6(8) . . ?
C141 C140 C133 123.7(8) . . ?
C142 C141 C140 121.5(8) . . ?
C142 C141 N19 119.3(7) . . ?
C140 C141 N19 119.1(7) . . ?
C141 C142 C143 120.4(8) . . ?
C141 C142 H142 119.8 . . ?
C143 C142 H142 119.8 . . ?
C144 C143 C142 119.6(9) . . ?
C144 C143 H143 120.2 . . ?
C142 C143 H143 120.2 . . ?
C143 C144 C145 121.3(8) . . ?
C143 C144 H144 119.3 . . ?
C145 C144 H144 119.4 . . ?
C140 C145 C144 119.4(8) . . ?
C140 C145 C146 121.4(8) . . ?
C144 C145 C146 119.2(8) . . ?
C145 C146 H14D 109.5 . . ?
C145 C146 H14E 109.5 . . ?
H14D C146 H14E 109.5 . . ?
C145 C146 H14F 109.4 . . ?
H14D C146 H14F 109.5 . . ?
H14E C146 H14F 109.5 . . ?
O7 C147 H14G 109.5 . . ?
O7 C147 H14H 109.5 . . ?
H14G C147 H14H 109.5 . . ?
O7 C147 H14I 109.5 . . ?
H14G C147 H14I 109.5 . . ?
H14H C147 H14I 109.5 . . ?
N19 C148 C149 118.2(7) . . ?
N19 C148 H148 120.9 . . ?
C149 C148 H148 120.9 . . ?
C148 C149 N20 116.2(7) . . ?
C148 C149 C150 130.7(7) . . ?
N20 C149 C150 113.1(7) . . ?
C149 C150 C151 103.0(7) . . ?
C149 C150 H150 128.5 . . ?
C151 C150 H150 128.5 . . ?
C152 C151 C150 107.8(7) . . ?
C152 C151 H151 126.1 . . ?
C150 C151 H151 126.1 . . ?
N20 C152 C151 112.1(8) . . ?
N20 C152 H152 124.0 . . ?
C151 C152 H152 123.9 . . ?
C158 C153 C154 118.5(8) . . ?
C158 C153 C160 123.7(7) . . ?
C154 C153 C160 117.7(7) . . ?
O8 C154 C153 114.3(7) . . ?
O8 C154 C155 126.5(8) . . ?
C153 C154 C155 119.3(8) . . ?
C156 C155 C154 119.4(9) . . ?
C156 C155 H155 120.3 . . ?
C154 C155 H155 120.3 . . ?
C155 C156 C157 122.6(9) . . ?
C155 C156 H156 118.7 . . ?
C157 C156 H156 118.7 . . ?
C158 C157 C156 120.7(8) . . ?
C158 C157 H157 119.7 . . ?
C156 C157 H157 119.7 . . ?
C157 C158 C153 119.4(8) . . ?
C157 C158 C159 122.5(8) . . ?
C153 C158 C159 118.1(8) . . ?
C158 C159 H15D 109.5 . . ?
C158 C159 H15E 109.5 . . ?
H15D C159 H15E 109.5 . . ?
C158 C159 H15F 109.5 . . ?
H15D C159 H15F 109.5 . . ?
H15E C159 H15F 109.5 . . ?
C161 C160 C165 117.4(7) . . ?
C161 C160 C153 121.8(7) . . ?
C165 C160 C153 120.7(8) . . ?
C160 C161 C162 122.7(7) . . ?
C160 C161 N21 120.8(7) . . ?
C162 C161 N21 116.3(8) . . ?
C163 C162 C161 117.1(8) . . ?
C163 C162 H162 121.5 . . ?
C161 C162 H162 121.4 . . ?
C164 C163 C162 121.8(8) . . ?
C164 C163 H163 119.1 . . ?
C162 C163 H163 119.1 . . ?
C163 C164 C165 121.3(8) . . ?
C163 C164 H164 119.4 . . ?
C165 C164 H164 119.4 . . ?
C164 C165 C160 119.6(8) . . ?
C164 C165 C166 120.4(7) . . ?
C160 C165 C166 120.0(8) . . ?
C165 C166 H16A 109.5 . . ?
C165 C166 H16B 109.5 . . ?
H16A C166 H16B 109.5 . . ?
C165 C166 H16C 109.5 . . ?
H16A C166 H16C 109.5 . . ?
H16B C166 H16C 109.5 . . ?
O8 C167 H16D 109.5 . . ?
O8 C167 H16E 109.5 . . ?
H16D C167 H16E 109.5 . . ?
O8 C167 H16F 109.4 . . ?
H16D C167 H16F 109.5 . . ?
H16E C167 H16F 109.5 . . ?
N21 C168 C169 121.5(8) . . ?
N21 C168 H168 119.3 . . ?
C169 C168 H168 119.2 . . ?
C168 C169 N22 116.6(8) . . ?
C168 C169 C170 133.3(8) . . ?
N22 C169 C170 110.0(7) . . ?
C171 C170 C169 106.5(8) . . ?
C171 C170 H170 126.8 . . ?
C169 C170 H170 126.7 . . ?
C172 C171 C170 107.9(8) . . ?
C172 C171 H171 126.0 . . ?
C170 C171 H171 126.1 . . ?
N22 C172 C171 109.7(8) . . ?
N22 C172 H172 125.2 . . ?
C171 C172 H172 125.2 . . ?
N23 C173 H17A 109.5 . . ?
N23 C173 H17B 109.5 . . ?
H17A C173 H17B 109.5 . . ?
N23 C173 H17C 109.5 . . ?
H17A C173 H17C 109.5 . . ?
H17B C173 H17C 109.5 . . ?
N23 C174 H17D 109.4 . . ?
N23 C174 H17E 109.5 . . ?
H17D C174 H17E 109.5 . . ?
N23 C174 H17F 109.5 . . ?
H17D C174 H17F 109.5 . . ?
H17E C174 H17F 109.5 . . ?
N24 C175 H17G 109.5 . . ?
N24 C175 H17H 109.5 . . ?
H17G C175 H17H 109.5 . . ?
N24 C175 H17I 109.5 . . ?
H17G C175 H17I 109.5 . . ?
H17H C175 H17I 109.5 . . ?
N24 C176 H17J 109.5 . . ?
N24 C176 H17K 109.4 . . ?
H17J C176 H17K 109.5 . . ?
N24 C176 H17L 109.4 . . ?
H17J C176 H17L 109.5 . . ?
H17K C176 H17L 109.5 . . ?
C178 C177 C182 120.0 . . ?
C178 C177 H177 120.0 . . ?
C182 C177 H177 120.0 . . ?
C179 C178 C177 120.0 . . ?
C179 C178 H178 120.0 . . ?
C177 C178 H178 120.0 . . ?
C178 C179 C180 120.0 . . ?
C178 C179 H179 120.0 . . ?
C180 C179 H179 120.0 . . ?
C181 C180 C179 120.0 . . ?
C181 C180 H180 120.0 . . ?
C179 C180 H180 120.0 . . ?
C182 C181 C180 120.0 . . ?
C182 C181 H181 120.0 . . ?
C180 C181 H181 120.0 . . ?
C181 C182 C177 120.0 . . ?
C181 C182 H182 120.0 . . ?
C177 C182 H182 120.0 . . ?
C188 C183 C184 120.0 . . ?
C188 C183 H183 120.0 . . ?
C184 C183 H183 120.0 . . ?
C185 C184 C183 120.0 . . ?
C185 C184 H184 120.0 . . ?
C183 C184 H184 120.0 . . ?
C186 C185 C184 120.0 . . ?
C186 C185 H185 120.0 . . ?
C184 C185 H185 120.0 . . ?
C185 C186 C187 120.0 . . ?
C185 C186 H186 120.0 . . ?
C187 C186 H186 120.0 . . ?
C188 C187 C186 120.0 . . ?
C188 C187 H187 120.0 . . ?
C186 C187 H187 120.0 . . ?
C183 C188 C187 120.0 . . ?
C183 C188 H188 120.0 . . ?
C187 C188 H188 120.0 . . ?
C190 C189 C194 120.0 . . ?
C190 C189 H189 120.0 . . ?
C194 C189 H189 120.0 . . ?
C189 C190 C191 120.0 . . ?
C189 C190 H190 120.0 . . ?
C191 C190 H190 120.0 . . ?
C192 C191 C190 120.0 . . ?
C192 C191 H191 120.0 . . ?
C190 C191 H191 120.0 . . ?
C191 C192 C193 120.0 . . ?
C191 C192 H192 120.0 . . ?
C193 C192 H192 120.0 . . ?
C194 C193 C192 120.0 . . ?
C194 C193 H193 120.0 . . ?
C192 C193 H193 120.0 . . ?
C193 C194 C189 120.0 . . ?
C193 C194 H194 120.0 . . ?
C189 C194 H194 120.0 . . ?
C196 C195 C200 120.0 . . ?
C196 C195 H195 120.0 . . ?
C200 C195 H195 120.0 . . ?
C195 C196 C197 120.0 . . ?
C195 C196 H196 120.0 . . ?
C197 C196 H196 120.0 . . ?
C198 C197 C196 120.0 . . ?
C198 C197 H197 120.0 . . ?
C196 C197 H197 120.0 . . ?
C197 C198 C199 120.0 . . ?
C197 C198 H198 120.0 . . ?
C199 C198 H198 120.0 . . ?
C200 C199 C198 120.0 . . ?
C200 C199 H199 120.0 . . ?
C198 C199 H199 120.0 . . ?
C199 C200 C195 120.0 . . ?
C199 C200 H200 120.0 . . ?
C195 C200 H200 120.0 . . ?

loop_
_geom_bond_atom_site_label_1
_geom_bond_atom_site_label_2
_geom_bond_distance
_geom_bond_site_symmetry_2
_geom_bond_publ_flag
Ti1 N6 1.911(7) . ?
Ti1 N5 1.939(7) . ?
Ti1 N1 2.178(7) . ?
Ti1 N2 2.192(7) . ?
Ti1 N4 2.203(8) . ?
Ti1 N3 2.247(6) . ?
Ti2 N11 1.933(7) . ?
Ti2 N12 1.961(7) . ?
Ti2 N7 2.195(7) . ?
Ti2 N10 2.204(7) . ?
Ti2 N9 2.212(6) . ?
Ti2 N8 2.214(7) . ?
Ti3 N18 1.931(7) . ?
Ti3 N17 1.950(7) . ?
Ti3 N14 2.195(7) . ?
Ti3 N15 2.204(7) . ?
Ti3 N13 2.226(7) . ?
Ti3 N16 2.215(7) . ?
Ti4 N24 1.912(6) . ?
Ti4 N23 1.921(7) . ?
Ti4 N19 2.176(7) . ?
Ti4 N20 2.190(7) . ?
Ti4 N22 2.206(7) . ?
Ti4 N21 2.219(6) . ?
N1 C16 1.355(10) . ?
N1 C9 1.476(10) . ?
N2 C20 1.352(10) . ?
N2 C17 1.422(10) . ?
N3 C36 1.312(10) . ?
N3 C29 1.420(10) . ?
N4 C40 1.359(10) . ?
N4 C37 1.404(11) . ?
N5 C42 1.470(11) . ?
N5 C41 1.459(11) . ?
N6 C44 1.476(11) . ?
N6 C43 1.506(10) . ?
N7 C60 1.304(11) . ?
N7 C53 1.461(10) . ?
N8 C64 1.313(11) . ?
N8 C61 1.396(11) . ?
N9 C80 1.325(11) . ?
N9 C73 1.415(10) . ?
N10 C84 1.358(10) . ?
N10 C81 1.386(10) . ?
N11 C86 1.446(11) . ?
N11 C85 1.503(12) . ?
N12 C88 1.466(11) . ?
N12 C87 1.477(11) . ?
N13 C104 1.304(10) . ?
N13 C97 1.427(10) . ?
N14 C105 1.363(11) . ?
N14 C108 1.387(10) . ?
N15 C124 1.325(11) . ?
N15 C117 1.402(11) . ?
N16 C128 1.324(11) . ?
N16 C125 1.374(11) . ?
N17 C130 1.480(11) . ?
N17 C129 1.478(10) . ?
N18 C131 1.456(11) . ?
N18 C132 1.483(11) . ?
N19 C148 1.324(10) . ?
N19 C141 1.505(10) . ?
N20 C152 1.362(10) . ?
N20 C149 1.409(10) . ?
N21 C168 1.316(10) . ?
N21 C161 1.473(10) . ?
N22 C169 1.406(10) . ?
N22 C172 1.399(10) . ?
N23 C174 1.487(11) . ?
N23 C173 1.480(10) . ?
N24 C176 1.464(11) . ?
N24 C175 1.490(10) . ?
O1 C2 1.349(12) . ?
O1 C15 1.422(11) . ?
O2 C22 1.362(11) . ?
O2 C35 1.471(10) . ?
O3 C46 1.399(11) . ?
O3 C59 1.465(12) . ?
O4 C66 1.391(13) . ?
O4 C79 1.443(12) . ?
O5 C90 1.370(11) . ?
O5 C103 1.432(11) . ?
O6 C110 1.396(12) . ?
O6 C123 1.428(12) . ?
O7 C134 1.353(12) . ?
O7 C147 1.434(11) . ?
O8 C154 1.353(11) . ?
O8 C167 1.445(11) . ?
C1 C6 1.436(12) . ?
C1 C2 1.442(12) . ?
C1 C8 1.525(11) . ?
C2 C3 1.405(14) . ?
C3 C4 1.380(16) . ?
C3 H3 0.9500 . ?
C4 C5 1.403(15) . ?
C4 H4 0.9500 . ?
C5 C6 1.400(13) . ?
C5 H5 0.9500 . ?
C6 C7 1.516(12) . ?
C7 H7A 0.9800 . ?
C7 H7B 0.9800 . ?
C7 H7C 0.9800 . ?
C8 C9 1.389(11) . ?
C8 C13 1.404(11) . ?
C9 C10 1.408(12) . ?
C10 C11 1.370(11) . ?
C10 H10 0.9500 . ?
C11 C12 1.414(12) . ?
C11 H11 0.9500 . ?
C12 C13 1.417(12) . ?
C12 H12 0.9500 . ?
C13 C14 1.579(11) . ?
C14 H14A 0.9800 . ?
C14 H14B 0.9800 . ?
C14 H14C 0.9800 . ?
C15 H15A 0.9800 . ?
C15 H15B 0.9800 . ?
C15 H15C 0.9800 . ?
C16 C17 1.439(11) . ?
C16 H16 0.9500 . ?
C17 C18 1.402(11) . ?
C18 C19 1.415(12) . ?
C18 H18 0.9500 . ?
C19 C20 1.417(13) . ?
C19 H19 0.9500 . ?
C20 H20 0.9500 . ?
C21 C26 1.372(12) . ?
C21 C22 1.421(12) . ?
C21 C28 1.531(12) . ?
C22 C23 1.413(12) . ?
C23 C24 1.328(13) . ?
C23 H23 0.9500 . ?
C24 C25 1.415(14) . ?
C24 H24 0.9500 . ?
C25 C26 1.415(14) . ?
C25 H25 0.9500 . ?
C26 C27 1.535(12) . ?
C27 H27A 0.9800 . ?
C27 H27B 0.9800 . ?
C27 H27C 0.9800 . ?
C28 C29 1.386(12) . ?
C28 C33 1.430(10) . ?
C29 C30 1.447(11) . ?
C30 C31 1.400(12) . ?
C30 H30 0.9500 . ?
C31 C32 1.400(13) . ?
C31 H31 0.9500 . ?
C32 C33 1.406(12) . ?
C32 H32 0.9500 . ?
C33 C34 1.564(12) . ?
C34 H34A 0.9800 . ?
C34 H34B 0.9800 . ?
C34 H34C 0.9800 . ?
C35 H35A 0.9800 . ?
C35 H35B 0.9800 . ?
C35 H35C 0.9800 . ?
C36 C37 1.370(12) . ?
C36 H36 0.9500 . ?
C37 C38 1.412(11) . ?
C38 C39 1.396(12) . ?
C38 H38 0.9500 . ?
C39 C40 1.410(12) . ?
C39 H39 0.9500 . ?
C40 H40 0.9500 . ?
C41 H41A 0.9800 . ?
C41 H41B 0.9800 . ?
C41 H41C 0.9800 . ?
C42 H42A 0.9800 . ?
C42 H42B 0.9800 . ?
C42 H42C 0.9800 . ?
C43 H43A 0.9800 . ?
C43 H43B 0.9800 . ?
C43 H43C 0.9800 . ?
C44 H44A 0.9800 . ?
C44 H44B 0.9800 . ?
C44 H44C 0.9800 . ?
C45 C50 1.397(12) . ?
C45 C46 1.410(13) . ?
C45 C52 1.508(12) . ?
C46 C47 1.359(12) . ?
C47 C48 1.387(14) . ?
C47 H47 0.9500 . ?
C48 C49 1.421(15) . ?
C48 H48 0.9500 . ?
C49 C50 1.437(12) . ?
C49 H49 0.9500 . ?
C50 C51 1.537(13) . ?
C51 H51A 0.9800 . ?
C51 H51B 0.9800 . ?
C51 H51C 0.9800 . ?
C52 C57 1.381(11) . ?
C52 C53 1.426(11) . ?
C53 C54 1.394(12) . ?
C54 C55 1.376(11) . ?
C54 H54 0.9500 . ?
C55 C56 1.395(12) . ?
C55 H55 0.9500 . ?
C56 C57 1.377(12) . ?
C56 H56 0.9500 . ?
C57 C58 1.525(11) . ?
C58 H58A 0.9800 . ?
C58 H58B 0.9800 . ?
C58 H58C 0.9800 . ?
C59 H59A 0.9800 . ?
C59 H59B 0.9800 . ?
C59 H59C 0.9800 . ?
C60 C61 1.447(11) . ?
C60 H60 0.9500 . ?
C61 C62 1.379(11) . ?
C62 C63 1.377(13) . ?
C62 H62 0.9500 . ?
C63 C64 1.406(13) . ?
C63 H63 0.9500 . ?
C64 H64 0.9500 . ?
C65 C70 1.372(12) . ?
C65 C66 1.378(13) . ?
C65 C72 1.493(12) . ?
C66 C67 1.412(14) . ?
C67 C68 1.416(17) . ?
C67 H67 0.9500 . ?
C68 C69 1.393(15) . ?
C68 H68 0.9500 . ?
C69 C70 1.407(12) . ?
C69 H69 0.9500 . ?
C70 C71 1.541(13) . ?
C71 H71A 0.9800 . ?
C71 H71B 0.9800 . ?
C71 H71C 0.9800 . ?
C72 C73 1.417(11) . ?
C72 C77 1.455(11) . ?
C73 C74 1.433(12) . ?
C74 C75 1.390(12) . ?
C74 H74 0.9500 . ?
C75 C76 1.385(13) . ?
C75 H75 0.9500 . ?
C76 C77 1.389(12) . ?
C76 H76 0.9500 . ?
C77 C78 1.533(13) . ?
C78 H78A 0.9800 . ?
C78 H78B 0.9800 . ?
C78 H78C 0.9800 . ?
C79 H79A 0.9800 . ?
C79 H79B 0.9800 . ?
C79 H79C 0.9800 . ?
C80 C81 1.414(12) . ?
C80 H80 0.9500 . ?
C81 C82 1.434(12) . ?
C82 C83 1.391(12) . ?
C82 H82 0.9500 . ?
C83 C84 1.401(12) . ?
C83 H83 0.9500 . ?
C84 H84 0.9500 . ?
C85 H85A 0.9800 . ?
C85 H85B 0.9800 . ?
C85 H85C 0.9800 . ?
C86 H86A 0.9800 . ?
C86 H86B 0.9800 . ?
C86 H86C 0.9800 . ?
C87 H87A 0.9800 . ?
C87 H87B 0.9800 . ?
C87 H87C 0.9800 . ?
C88 H88A 0.9800 . ?
C88 H88B 0.9800 . ?
C88 H88C 0.9800 . ?
C89 C94 1.394(13) . ?
C89 C90 1.406(13) . ?
C89 C96 1.498(12) . ?
C90 C91 1.418(12) . ?
C91 C92 1.359(14) . ?
C91 H91 0.9500 . ?
C92 C93 1.388(13) . ?
C92 H92 0.9500 . ?
C93 C94 1.466(11) . ?
C93 H93 0.9500 . ?
C94 C95 1.498(13) . ?
C95 H95A 0.9800 . ?
C95 H95B 0.9800 . ?
C95 H95C 0.9800 . ?
C96 C101 1.418(12) . ?
C96 C97 1.415(12) . ?
C97 C98 1.406(12) . ?
C98 C99 1.385(13) . ?
C98 H98 0.9500 . ?
C99 C100 1.383(12) . ?
C99 H99 0.9500 . ?
C100 C101 1.390(12) . ?
C100 H100 0.9500 . ?
C101 C102 1.533(12) . ?
C102 H10A 0.9800 . ?
C102 H10B 0.9800 . ?
C102 H10C 0.9800 . ?
C103 H10D 0.9800 . ?
C103 H10E 0.9800 . ?
C103 H10F 0.9800 . ?
C104 C105 1.424(11) . ?
C104 H104 0.9500 . ?
C105 C106 1.412(12) . ?
C106 C107 1.388(12) . ?
C106 H106 0.9500 . ?
C107 C108 1.396(12) . ?
C107 H107 0.9500 . ?
C108 H108 0.9500 . ?
C109 C114 1.391(13) . ?
C109 C110 1.406(13) . ?
C109 C116 1.510(13) . ?
C110 C111 1.371(13) . ?
C111 C112 1.462(14) . ?
C111 H111 0.9500 . ?
C112 C113 1.377(16) . ?
C112 H112 0.9500 . ?
C113 C114 1.398(14) . ?
C113 H113 0.9500 . ?
C114 C115 1.557(15) . ?
C115 H11A 0.9800 . ?
C115 H11B 0.9800 . ?
C115 H11C 0.9800 . ?
C116 C121 1.415(13) . ?
C116 C117 1.440(13) . ?
C117 C118 1.392(12) . ?
C118 C119 1.381(14) . ?
C118 H118 0.9500 . ?
C119 C120 1.383(14) . ?
C119 H119 0.9500 . ?
C120 C121 1.362(14) . ?
C120 H120 0.9500 . ?
C121 C122 1.501(15) . ?
C122 H12A 0.9800 . ?
C122 H12B 0.9800 . ?
C122 H12C 0.9800 . ?
C123 H12D 0.9800 . ?
C123 H12E 0.9800 . ?
C123 H12F 0.9800 . ?
C124 C125 1.445(11) . ?
C124 H124 0.9500 . ?
C125 C126 1.401(11) . ?
C126 C127 1.368(12) . ?
C126 H126 0.9500 . ?
C127 C128 1.446(12) . ?
C127 H127 0.9500 . ?
C128 H128 0.9500 . ?
C129 H12G 0.9800 . ?
C129 H12H 0.9800 . ?
C129 H12I 0.9800 . ?
C130 H13A 0.9800 . ?
C130 H13B 0.9800 . ?
C130 H13C 0.9800 . ?
C131 H13D 0.9800 . ?
C131 H13E 0.9800 . ?
C131 H13F 0.9800 . ?
C132 H13G 0.9800 . ?
C132 H13H 0.9800 . ?
C132 H13I 0.9800 . ?
C133 C134 1.431(13) . ?
C133 C138 1.434(12) . ?
C133 C140 1.524(12) . ?
C134 C135 1.408(14) . ?
C135 C136 1.371(16) . ?
C135 H135 0.9500 . ?
C136 C137 1.387(15) . ?
C136 H136 0.9500 . ?
C137 C138 1.422(13) . ?
C137 H137 0.9500 . ?
C138 C139 1.497(13) . ?
C139 H13J 0.9800 . ?
C139 H13K 0.9800 . ?
C139 H13L 0.9800 . ?
C140 C145 1.403(12) . ?
C140 C141 1.434(12) . ?
C141 C142 1.355(12) . ?
C142 C143 1.397(12) . ?
C142 H142 0.9500 . ?
C143 C144 1.368(13) . ?
C143 H143 0.9500 . ?
C144 C145 1.413(12) . ?
C144 H144 0.9500 . ?
C145 C146 1.545(12) . ?
C146 H14D 0.9800 . ?
C146 H14E 0.9800 . ?
C146 H14F 0.9800 . ?
C147 H14G 0.9800 . ?
C147 H14H 0.9800 . ?
C147 H14I 0.9800 . ?
C148 C149 1.413(11) . ?
C148 H148 0.9500 . ?
C149 C150 1.420(11) . ?
C150 C151 1.427(11) . ?
C150 H150 0.9500 . ?
C151 C152 1.406(13) . ?
C151 H151 0.9500 . ?
C152 H152 0.9500 . ?
C153 C158 1.420(11) . ?
C153 C154 1.430(12) . ?
C153 C160 1.502(11) . ?
C154 C155 1.443(12) . ?
C155 C156 1.328(13) . ?
C155 H155 0.9500 . ?
C156 C157 1.389(14) . ?
C156 H156 0.9500 . ?
C157 C158 1.391(13) . ?
C157 H157 0.9500 . ?
C158 C159 1.501(13) . ?
C159 H15D 0.9800 . ?
C159 H15E 0.9800 . ?
C159 H15F 0.9800 . ?
C160 C161 1.410(12) . ?
C160 C165 1.422(11) . ?
C161 C162 1.434(11) . ?
C162 C163 1.394(12) . ?
C162 H162 0.9500 . ?
C163 C164 1.369(13) . ?
C163 H163 0.9500 . ?
C164 C165 1.417(13) . ?
C164 H164 0.9500 . ?
C165 C166 1.540(12) . ?
C166 H16A 0.9800 . ?
C166 H16B 0.9800 . ?
C166 H16C 0.9800 . ?
C167 H16D 0.9800 . ?
C167 H16E 0.9800 . ?
C167 H16F 0.9800 . ?
C168 C169 1.379(11) . ?
C168 H168 0.9500 . ?
C169 C170 1.409(12) . ?
C170 C171 1.407(12) . ?
C170 H170 0.9500 . ?
C171 C172 1.403(13) . ?
C171 H171 0.9500 . ?
C172 H172 0.9500 . ?
C173 H17A 0.9800 . ?
C173 H17B 0.9800 . ?
C173 H17C 0.9800 . ?
C174 H17D 0.9800 . ?
C174 H17E 0.9800 . ?
C174 H17F 0.9800 . ?
C175 H17G 0.9800 . ?
C175 H17H 0.9800 . ?
C175 H17I 0.9800 . ?
C176 H17J 0.9800 . ?
C176 H17K 0.9800 . ?
C176 H17L 0.9800 . ?
C177 C178 1.3900 . ?
C177 C182 1.3900 . ?
C177 H177 0.9500 . ?
C178 C179 1.3900 . ?
C178 H178 0.9500 . ?
C179 C180 1.3900 . ?
C179 H179 0.9500 . ?
C180 C181 1.3900 . ?
C180 H180 0.9500 . ?
C181 C182 1.3900 . ?
C181 H181 0.9500 . ?
C182 H182 0.9500 . ?
C183 C188 1.3900 . ?
C183 C184 1.3900 . ?
C183 H183 0.9500 . ?
C184 C185 1.3900 . ?
C184 H184 0.9500 . ?
C185 C186 1.3900 . ?
C185 H185 0.9500 . ?
C186 C187 1.3900 . ?
C186 H186 0.9500 . ?
C187 C188 1.3900 . ?
C187 H187 0.9500 . ?
C188 H188 0.9500 . ?
C189 C190 1.3900 . ?
C189 C194 1.3900 . ?
C189 H189 0.9500 . ?
C190 C191 1.3900 . ?
C190 H190 0.9500 . ?
C191 C192 1.3899 . ?
C191 H191 0.9500 . ?
C192 C193 1.3900 . ?
C192 H192 0.9500 . ?
C193 C194 1.3900 . ?
C193 H193 0.9500 . ?
C194 H194 0.9500 . ?
C195 C196 1.3899 . ?
C195 C200 1.3901 . ?
C195 H195 0.9500 . ?
C196 C197 1.3900 . ?
C196 H196 0.9500 . ?
C197 C198 1.3900 . ?
C197 H197 0.9500 . ?
C198 C199 1.3900 . ?
C198 H198 0.9500 . ?
C199 C200 1.3900 . ?
C199 H199 0.9500 . ?
C200 H200 0.9500 . ?

loop_
_geom_torsion_atom_site_label_1
_geom_torsion_atom_site_label_2
_geom_torsion_atom_site_label_3
_geom_torsion_atom_site_label_4
_geom_torsion
_geom_torsion_site_symmetry_1
_geom_torsion_site_symmetry_2
_geom_torsion_site_symmetry_3
_geom_torsion_site_symmetry_4
_geom_torsion_publ_flag
N6 Ti1 N1 C16 -99.6(6) . . . . ?
N5 Ti1 N1 C16 159.9(6) . . . . ?
N2 Ti1 N1 C16 -10.5(5) . . . . ?
N4 Ti1 N1 C16 70.6(6) . . . . ?
N3 Ti1 N1 C16 27.1(10) . . . . ?
N6 Ti1 N1 C9 89.3(7) . . . . ?
N5 Ti1 N1 C9 -11.2(7) . . . . ?
N2 Ti1 N1 C9 178.4(7) . . . . ?
N4 Ti1 N1 C9 -100.5(7) . . . . ?
N3 Ti1 N1 C9 -144.0(7) . . . . ?
N6 Ti1 N2 C20 -90.7(9) . . . . ?
N5 Ti1 N2 C20 116.4(15) . . . . ?
N1 Ti1 N2 C20 171.3(9) . . . . ?
N4 Ti1 N2 C20 81.7(9) . . . . ?
N3 Ti1 N2 C20 5.8(9) . . . . ?
N6 Ti1 N2 C17 109.7(5) . . . . ?
N5 Ti1 N2 C17 -43.2(15) . . . . ?
N1 Ti1 N2 C17 11.7(5) . . . . ?
N4 Ti1 N2 C17 -78.0(5) . . . . ?
N3 Ti1 N2 C17 -153.8(5) . . . . ?
N6 Ti1 N3 C36 168.8(6) . . . . ?
N5 Ti1 N3 C36 -90.7(6) . . . . ?
N1 Ti1 N3 C36 41.8(10) . . . . ?
N2 Ti1 N3 C36 78.3(6) . . . . ?
N4 Ti1 N3 C36 -3.6(6) . . . . ?
N6 Ti1 N3 C29 -10.6(7) . . . . ?
N5 Ti1 N3 C29 89.9(7) . . . . ?
N1 Ti1 N3 C29 -137.6(7) . . . . ?
N2 Ti1 N3 C29 -101.1(7) . . . . ?
N4 Ti1 N3 C29 177.0(7) . . . . ?
N6 Ti1 N4 C40 138.5(14) . . . . ?
N5 Ti1 N4 C40 -78.4(9) . . . . ?
N1 Ti1 N4 C40 18.7(9) . . . . ?
N2 Ti1 N4 C40 95.0(9) . . . . ?
N3 Ti1 N4 C40 -178.2(10) . . . . ?
N6 Ti1 N4 C37 -39.7(18) . . . . ?
N5 Ti1 N4 C37 103.3(6) . . . . ?
N1 Ti1 N4 C37 -159.6(6) . . . . ?
N2 Ti1 N4 C37 -83.3(6) . . . . ?
N3 Ti1 N4 C37 3.5(6) . . . . ?
N6 Ti1 N5 C42 156.5(7) . . . . ?
N1 Ti1 N5 C42 -104.1(7) . . . . ?
N2 Ti1 N5 C42 -50.9(17) . . . . ?
N4 Ti1 N5 C42 -16.7(7) . . . . ?
N3 Ti1 N5 C42 58.2(7) . . . . ?
N6 Ti1 N5 C41 -31.6(7) . . . . ?
N1 Ti1 N5 C41 67.8(7) . . . . ?
N2 Ti1 N5 C41 121.0(13) . . . . ?
N4 Ti1 N5 C41 155.2(7) . . . . ?
N3 Ti1 N5 C41 -129.9(7) . . . . ?
N5 Ti1 N6 C44 152.1(6) . . . . ?
N1 Ti1 N6 C44 53.5(7) . . . . ?
N2 Ti1 N6 C44 -22.5(6) . . . . ?
N4 Ti1 N6 C44 -65.4(17) . . . . ?
N3 Ti1 N6 C44 -107.2(6) . . . . ?
N5 Ti1 N6 C43 -37.3(6) . . . . ?
N1 Ti1 N6 C43 -135.9(6) . . . . ?
N2 Ti1 N6 C43 148.1(6) . . . . ?
N4 Ti1 N6 C43 105.2(15) . . . . ?
N3 Ti1 N6 C43 63.4(6) . . . . ?
N11 Ti2 N7 C60 -93.2(6) . . . . ?
N12 Ti2 N7 C60 166.7(6) . . . . ?
N10 Ti2 N7 C60 75.2(6) . . . . ?
N9 Ti2 N7 C60 33.3(10) . . . . ?
N8 Ti2 N7 C60 -3.9(6) . . . . ?
N11 Ti2 N7 C53 90.4(7) . . . . ?
N12 Ti2 N7 C53 -9.7(7) . . . . ?
N10 Ti2 N7 C53 -101.1(7) . . . . ?
N9 Ti2 N7 C53 -143.0(7) . . . . ?
N8 Ti2 N7 C53 179.8(7) . . . . ?
N11 Ti2 N8 C64 -86.0(10) . . . . ?
N12 Ti2 N8 C64 122.6(15) . . . . ?
N7 Ti2 N8 C64 177.1(10) . . . . ?
N10 Ti2 N8 C64 87.9(10) . . . . ?
N9 Ti2 N8 C64 10.5(10) . . . . ?
N11 Ti2 N8 C61 99.5(6) . . . . ?
N12 Ti2 N8 C61 -51.9(16) . . . . ?
N7 Ti2 N8 C61 2.7(5) . . . . ?
N10 Ti2 N8 C61 -86.6(6) . . . . ?
N9 Ti2 N8 C61 -163.9(6) . . . . ?
N11 Ti2 N9 C80 165.8(5) . . . . ?
N12 Ti2 N9 C80 -94.1(6) . . . . ?
N7 Ti2 N9 C80 39.2(9) . . . . ?
N10 Ti2 N9 C80 -4.0(5) . . . . ?
N8 Ti2 N9 C80 75.1(5) . . . . ?
N11 Ti2 N9 C73 -11.9(7) . . . . ?
N12 Ti2 N9 C73 88.2(7) . . . . ?
N7 Ti2 N9 C73 -138.5(7) . . . . ?
N10 Ti2 N9 C73 178.3(7) . . . . ?
N8 Ti2 N9 C73 -102.6(7) . . . . ?
N11 Ti2 N10 C84 121.7(15) . . . . ?
N12 Ti2 N10 C84 -82.5(9) . . . . ?
N7 Ti2 N10 C84 15.1(9) . . . . ?
N9 Ti2 N10 C84 179.9(9) . . . . ?
N8 Ti2 N10 C84 90.9(9) . . . . ?
N11 Ti2 N10 C81 -52.9(15) . . . . ?
N12 Ti2 N10 C81 102.8(5) . . . . ?
N7 Ti2 N10 C81 -159.6(5) . . . . ?
N9 Ti2 N10 C81 5.2(5) . . . . ?
N8 Ti2 N10 C81 -83.7(5) . . . . ?
N12 Ti2 N11 C86 159.0(7) . . . . ?
N7 Ti2 N11 C86 60.0(7) . . . . ?
N10 Ti2 N11 C86 -45.5(18) . . . . ?
N9 Ti2 N11 C86 -101.9(7) . . . . ?
N8 Ti2 N11 C86 -15.4(7) . . . . ?
N12 Ti2 N11 C85 -35.9(7) . . . . ?
N7 Ti2 N11 C85 -134.8(6) . . . . ?
N10 Ti2 N11 C85 119.6(13) . . . . ?
N9 Ti2 N11 C85 63.2(6) . . . . ?
N8 Ti2 N11 C85 149.7(6) . . . . ?
N11 Ti2 N12 C88 -34.0(7) . . . . ?
N7 Ti2 N12 C88 64.3(7) . . . . ?
N10 Ti2 N12 C88 150.9(7) . . . . ?
N9 Ti2 N12 C88 -132.0(7) . . . . ?
N8 Ti2 N12 C88 117.0(14) . . . . ?
N11 Ti2 N12 C87 153.0(6) . . . . ?
N7 Ti2 N12 C87 -108.7(7) . . . . ?
N10 Ti2 N12 C87 -22.0(7) . . . . ?
N9 Ti2 N12 C87 55.0(7) . . . . ?
N8 Ti2 N12 C87 -56.0(16) . . . . ?
N18 Ti3 N13 C104 -95.7(5) . . . . ?
N17 Ti3 N13 C104 165.9(5) . . . . ?
N14 Ti3 N13 C104 -5.3(5) . . . . ?
N15 Ti3 N13 C104 31.7(9) . . . . ?
N16 Ti3 N13 C104 75.3(5) . . . . ?
N18 Ti3 N13 C97 86.6(7) . . . . ?
N17 Ti3 N13 C97 -11.8(7) . . . . ?
N14 Ti3 N13 C97 177.0(7) . . . . ?
N15 Ti3 N13 C97 -146.0(7) . . . . ?
N16 Ti3 N13 C97 -102.3(7) . . . . ?
N18 Ti3 N14 C105 105.6(6) . . . . ?
N17 Ti3 N14 C105 -43.0(16) . . . . ?
N15 Ti3 N14 C105 -158.9(6) . . . . ?
N13 Ti3 N14 C105 7.3(5) . . . . ?
N16 Ti3 N14 C105 -81.8(6) . . . . ?
N18 Ti3 N14 C108 -84.0(9) . . . . ?
N17 Ti3 N14 C108 127.4(14) . . . . ?
N15 Ti3 N14 C108 11.5(9) . . . . ?
N13 Ti3 N14 C108 177.7(9) . . . . ?
N16 Ti3 N14 C108 88.6(9) . . . . ?
N18 Ti3 N15 C124 169.2(6) . . . . ?
N17 Ti3 N15 C124 -92.4(6) . . . . ?
N14 Ti3 N15 C124 77.1(6) . . . . ?
N13 Ti3 N15 C124 41.2(10) . . . . ?
N16 Ti3 N15 C124 -3.9(6) . . . . ?
N18 Ti3 N15 C117 -7.2(8) . . . . ?
N17 Ti3 N15 C117 91.3(8) . . . . ?
N14 Ti3 N15 C117 -99.2(8) . . . . ?
N13 Ti3 N15 C117 -135.1(8) . . . . ?
N16 Ti3 N15 C117 179.8(8) . . . . ?
N18 Ti3 N16 C128 136.5(15) . . . . ?
N17 Ti3 N16 C128 -81.8(10) . . . . ?
N14 Ti3 N16 C128 91.1(10) . . . . ?
N15 Ti3 N16 C128 178.3(10) . . . . ?
N13 Ti3 N16 C128 14.6(10) . . . . ?
N18 Ti3 N16 C125 -38.4(18) . . . . ?
N17 Ti3 N16 C125 103.3(6) . . . . ?
N14 Ti3 N16 C125 -83.8(6) . . . . ?
N15 Ti3 N16 C125 3.4(5) . . . . ?
N13 Ti3 N16 C125 -160.3(6) . . . . ?
N18 Ti3 N17 C130 -32.8(7) . . . . ?
N14 Ti3 N17 C130 115.6(14) . . . . ?
N15 Ti3 N17 C130 -129.9(7) . . . . ?
N13 Ti3 N17 C130 66.8(7) . . . . ?
N16 Ti3 N17 C130 153.7(7) . . . . ?
N18 Ti3 N17 C129 158.3(6) . . . . ?
N14 Ti3 N17 C129 -53.3(16) . . . . ?
N15 Ti3 N17 C129 61.1(6) . . . . ?
N13 Ti3 N17 C129 -102.1(6) . . . . ?
N16 Ti3 N17 C129 -15.2(6) . . . . ?
N17 Ti3 N18 C131 -37.3(8) . . . . ?
N14 Ti3 N18 C131 148.7(7) . . . . ?
N15 Ti3 N18 C131 63.4(8) . . . . ?
N13 Ti3 N18 C131 -135.0(7) . . . . ?
N16 Ti3 N18 C131 104.1(16) . . . . ?
N17 Ti3 N18 C132 150.5(7) . . . . ?
N14 Ti3 N18 C132 -23.6(7) . . . . ?
N15 Ti3 N18 C132 -108.8(7) . . . . ?
N13 Ti3 N18 C132 52.8(7) . . . . ?
N16 Ti3 N18 C132 -68.2(18) . . . . ?
N24 Ti4 N19 C148 -94.9(6) . . . . ?
N23 Ti4 N19 C148 164.4(6) . . . . ?
N20 Ti4 N19 C148 -6.2(6) . . . . ?
N22 Ti4 N19 C148 74.6(6) . . . . ?
N21 Ti4 N19 C148 32.7(9) . . . . ?
N24 Ti4 N19 C141 91.8(6) . . . . ?
N23 Ti4 N19 C141 -8.9(6) . . . . ?
N20 Ti4 N19 C141 -179.5(6) . . . . ?
N22 Ti4 N19 C141 -98.7(6) . . . . ?
N21 Ti4 N19 C141 -140.6(7) . . . . ?
N24 Ti4 N20 C152 -87.3(9) . . . . ?
N23 Ti4 N20 C152 124.6(14) . . . . ?
N19 Ti4 N20 C152 176.1(10) . . . . ?
N22 Ti4 N20 C152 85.6(9) . . . . ?
N21 Ti4 N20 C152 10.1(9) . . . . ?
N24 Ti4 N20 C149 102.6(5) . . . . ?
N23 Ti4 N20 C149 -45.5(16) . . . . ?
N19 Ti4 N20 C149 6.1(5) . . . . ?
N22 Ti4 N20 C149 -84.5(5) . . . . ?
N21 Ti4 N20 C149 -160.0(5) . . . . ?
N24 Ti4 N21 C168 167.4(6) . . . . ?
N23 Ti4 N21 C168 -91.7(6) . . . . ?
N19 Ti4 N21 C168 39.9(10) . . . . ?
N20 Ti4 N21 C168 77.4(6) . . . . ?
N22 Ti4 N21 C168 -3.6(6) . . . . ?
N24 Ti4 N21 C161 -10.7(7) . . . . ?
N23 Ti4 N21 C161 90.2(7) . . . . ?
N19 Ti4 N21 C161 -138.2(7) . . . . ?
N20 Ti4 N21 C161 -100.8(7) . . . . ?
N22 Ti4 N21 C161 178.2(7) . . . . ?
N24 Ti4 N22 C169 -46.5(17) . . . . ?
N23 Ti4 N22 C169 102.5(6) . . . . ?
N19 Ti4 N22 C169 -160.3(6) . . . . ?
N20 Ti4 N22 C169 -85.0(6) . . . . ?
N21 Ti4 N22 C169 4.3(5) . . . . ?
N24 Ti4 N22 C172 127.9(14) . . . . ?
N23 Ti4 N22 C172 -83.1(9) . . . . ?
N19 Ti4 N22 C172 14.1(9) . . . . ?
N20 Ti4 N22 C172 89.4(9) . . . . ?
N21 Ti4 N22 C172 178.7(9) . . . . ?
N24 Ti4 N23 C174 158.0(7) . . . . ?
N19 Ti4 N23 C174 -104.1(7) . . . . ?
N20 Ti4 N23 C174 -54.4(17) . . . . ?
N22 Ti4 N23 C174 -16.0(7) . . . . ?
N21 Ti4 N23 C174 59.1(7) . . . . ?
N24 Ti4 N23 C173 -32.7(7) . . . . ?
N19 Ti4 N23 C173 65.1(7) . . . . ?
N20 Ti4 N23 C173 114.9(14) . . . . ?
N22 Ti4 N23 C173 153.2(7) . . . . ?
N21 Ti4 N23 C173 -131.7(7) . . . . ?
N23 Ti4 N24 C176 154.7(7) . . . . ?
N19 Ti4 N24 C176 56.2(7) . . . . ?
N20 Ti4 N24 C176 -18.9(7) . . . . ?
N22 Ti4 N24 C176 -56.8(18) . . . . ?
N21 Ti4 N24 C176 -105.9(7) . . . . ?
N23 Ti4 N24 C175 -35.1(7) . . . . ?
N19 Ti4 N24 C175 -133.5(6) . . . . ?
N20 Ti4 N24 C175 151.3(6) . . . . ?
N22 Ti4 N24 C175 113.4(14) . . . . ?
N21 Ti4 N24 C175 64.3(6) . . . . ?
C15 O1 C2 C3 -14.5(13) . . . . ?
C15 O1 C2 C1 161.9(8) . . . . ?
C6 C1 C2 O1 177.6(7) . . . . ?
C8 C1 C2 O1 0.4(11) . . . . ?
C6 C1 C2 C3 -5.9(12) . . . . ?
C8 C1 C2 C3 176.9(7) . . . . ?
O1 C2 C3 C4 -177.5(8) . . . . ?
C1 C2 C3 C4 6.2(13) . . . . ?
C2 C3 C4 C5 -3.4(13) . . . . ?
C3 C4 C5 C6 0.2(13) . . . . ?
C4 C5 C6 C1 0.1(12) . . . . ?
C4 C5 C6 C7 178.8(8) . . . . ?
C2 C1 C6 C5 2.8(11) . . . . ?
C8 C1 C6 C5 179.8(7) . . . . ?
C2 C1 C6 C7 -176.0(7) . . . . ?
C8 C1 C6 C7 1.1(11) . . . . ?
C6 C1 C8 C9 89.5(10) . . . . ?
C2 C1 C8 C9 -93.4(10) . . . . ?
C6 C1 C8 C13 -86.3(10) . . . . ?
C2 C1 C8 C13 90.8(9) . . . . ?
C13 C8 C9 C10 3.6(12) . . . . ?
C1 C8 C9 C10 -172.1(7) . . . . ?
C13 C8 C9 N1 -179.9(7) . . . . ?
C1 C8 C9 N1 4.3(12) . . . . ?
C16 N1 C9 C8 66.9(9) . . . . ?
Ti1 N1 C9 C8 -121.7(8) . . . . ?
C16 N1 C9 C10 -116.5(8) . . . . ?
Ti1 N1 C9 C10 54.9(10) . . . . ?
C8 C9 C10 C11 -5.1(12) . . . . ?
N1 C9 C10 C11 178.3(7) . . . . ?
C9 C10 C11 C12 3.8(13) . . . . ?
C10 C11 C12 C13 -1.1(13) . . . . ?
C9 C8 C13 C12 -0.9(13) . . . . ?
C1 C8 C13 C12 175.1(8) . . . . ?
C9 C8 C13 C14 -180.0(8) . . . . ?
C1 C8 C13 C14 -4.0(12) . . . . ?
C11 C12 C13 C8 -0.4(13) . . . . ?
C11 C12 C13 C14 178.8(8) . . . . ?
C9 N1 C16 C17 -179.9(6) . . . . ?
Ti1 N1 C16 C17 7.3(8) . . . . ?
C20 N2 C17 C18 1.7(8) . . . . ?
Ti1 N2 C17 C18 168.7(5) . . . . ?
C20 N2 C17 C16 -179.2(7) . . . . ?
Ti1 N2 C17 C16 -12.2(8) . . . . ?
N1 C16 C17 C18 -177.6(8) . . . . ?
N1 C16 C17 N2 3.5(10) . . . . ?
N2 C17 C18 C19 0.6(9) . . . . ?
C16 C17 C18 C19 -178.3(8) . . . . ?
C17 C18 C19 C20 -2.7(9) . . . . ?
C17 N2 C20 C19 -3.5(9) . . . . ?
Ti1 N2 C20 C19 -164.1(7) . . . . ?
C18 C19 C20 N2 4.0(10) . . . . ?
C35 O2 C22 C23 9.3(13) . . . . ?
C35 O2 C22 C21 -173.2(8) . . . . ?
C26 C21 C22 O2 -179.1(7) . . . . ?
C28 C21 C22 O2 2.8(11) . . . . ?
C26 C21 C22 C23 -1.5(12) . . . . ?
C28 C21 C22 C23 -179.6(8) . . . . ?
O2 C22 C23 C24 176.7(8) . . . . ?
C21 C22 C23 C24 -0.7(14) . . . . ?
C22 C23 C24 C25 1.6(14) . . . . ?
C23 C24 C25 C26 -0.4(14) . . . . ?
C22 C21 C26 C25 2.7(12) . . . . ?
C28 C21 C26 C25 -179.4(8) . . . . ?
C22 C21 C26 C27 -174.9(8) . . . . ?
C28 C21 C26 C27 3.1(12) . . . . ?
C24 C25 C26 C21 -1.9(13) . . . . ?
C24 C25 C26 C27 175.7(8) . . . . ?
C26 C21 C28 C29 79.3(10) . . . . ?
C22 C21 C28 C29 -102.7(9) . . . . ?
C26 C21 C28 C33 -99.7(10) . . . . ?
C22 C21 C28 C33 78.2(10) . . . . ?
C33 C28 C29 N3 -175.2(7) . . . . ?
C21 C28 C29 N3 5.8(11) . . . . ?
C33 C28 C29 C30 0.0(11) . . . . ?
C21 C28 C29 C30 -179.0(7) . . . . ?
C36 N3 C29 C28 51.6(11) . . . . ?
Ti1 N3 C29 C28 -129.1(7) . . . . ?
C36 N3 C29 C30 -123.9(8) . . . . ?
Ti1 N3 C29 C30 55.5(9) . . . . ?
C28 C29 C30 C31 3.0(12) . . . . ?
N3 C29 C30 C31 178.6(7) . . . . ?
C29 C30 C31 C32 -4.1(13) . . . . ?
C30 C31 C32 C33 2.1(13) . . . . ?
C31 C32 C33 C28 1.1(12) . . . . ?
C31 C32 C33 C34 -179.1(8) . . . . ?
C29 C28 C33 C32 -2.1(12) . . . . ?
C21 C28 C33 C32 176.9(7) . . . . ?
C29 C28 C33 C34 178.1(7) . . . . ?
C21 C28 C33 C34 -2.9(11) . . . . ?
C29 N3 C36 C37 -177.2(8) . . . . ?
Ti1 N3 C36 C37 3.4(11) . . . . ?
N3 C36 C37 N4 -0.2(14) . . . . ?
N3 C36 C37 C38 175.5(9) . . . . ?
C40 N4 C37 C36 178.0(8) . . . . ?
Ti1 N4 C37 C36 -3.1(10) . . . . ?
C40 N4 C37 C38 1.2(10) . . . . ?
Ti1 N4 C37 C38 180.0(6) . . . . ?
C36 C37 C38 C39 -178.3(11) . . . . ?
N4 C37 C38 C39 -2.3(10) . . . . ?
C37 C38 C39 C40 2.5(10) . . . . ?
C37 N4 C40 C39 0.4(10) . . . . ?
Ti1 N4 C40 C39 -177.9(7) . . . . ?
C38 C39 C40 N4 -1.8(10) . . . . ?
C59 O3 C46 C47 1.7(14) . . . . ?
C59 O3 C46 C45 -178.6(9) . . . . ?
C50 C45 C46 C47 -2.2(13) . . . . ?
C52 C45 C46 C47 -179.7(8) . . . . ?
C50 C45 C46 O3 178.1(7) . . . . ?
C52 C45 C46 O3 0.5(11) . . . . ?
O3 C46 C47 C48 178.5(9) . . . . ?
C45 C46 C47 C48 -1.2(14) . . . . ?
C46 C47 C48 C49 4.7(15) . . . . ?
C47 C48 C49 C50 -4.7(14) . . . . ?
C46 C45 C50 C49 2.0(12) . . . . ?
C52 C45 C50 C49 179.5(7) . . . . ?
C46 C45 C50 C51 -176.7(8) . . . . ?
C52 C45 C50 C51 0.7(12) . . . . ?
C48 C49 C50 C45 1.4(12) . . . . ?
C48 C49 C50 C51 -179.8(8) . . . . ?
C50 C45 C52 C57 -91.2(11) . . . . ?
C46 C45 C52 C57 86.3(11) . . . . ?
C50 C45 C52 C53 87.3(10) . . . . ?
C46 C45 C52 C53 -95.2(10) . . . . ?
C57 C52 C53 C54 3.4(12) . . . . ?
C45 C52 C53 C54 -175.2(8) . . . . ?
C57 C52 C53 N7 178.2(8) . . . . ?
C45 C52 C53 N7 -0.4(12) . . . . ?
C60 N7 C53 C54 -124.3(8) . . . . ?
Ti2 N7 C53 C54 52.1(10) . . . . ?
C60 N7 C53 C52 60.8(10) . . . . ?
Ti2 N7 C53 C52 -122.8(8) . . . . ?
C52 C53 C54 C55 -4.8(13) . . . . ?
N7 C53 C54 C55 -179.9(8) . . . . ?
C53 C54 C55 C56 3.5(14) . . . . ?
C54 C55 C56 C57 -0.8(14) . . . . ?
C53 C52 C57 C56 -0.8(14) . . . . ?
C45 C52 C57 C56 177.8(8) . . . . ?
C53 C52 C57 C58 178.1(8) . . . . ?
C45 C52 C57 C58 -3.3(13) . . . . ?
C55 C56 C57 C52 -0.5(15) . . . . ?
C55 C56 C57 C58 -179.4(9) . . . . ?
C53 N7 C60 C61 -178.8(7) . . . . ?
Ti2 N7 C60 C61 4.4(10) . . . . ?
C64 N8 C61 C62 -3.4(9) . . . . ?
Ti2 N8 C61 C62 173.2(6) . . . . ?
C64 N8 C61 C60 -178.1(7) . . . . ?
Ti2 N8 C61 C60 -1.5(9) . . . . ?
N7 C60 C61 C62 -175.4(8) . . . . ?
N7 C60 C61 N8 -1.9(11) . . . . ?
N8 C61 C62 C63 4.5(10) . . . . ?
C60 C61 C62 C63 178.3(9) . . . . ?
C61 C62 C63 C64 -3.6(10) . . . . ?
C61 N8 C64 C63 1.0(10) . . . . ?
Ti2 N8 C64 C63 -173.7(7) . . . . ?
C62 C63 C64 N8 1.7(11) . . . . ?
C70 C65 C66 O4 174.5(7) . . . . ?
C72 C65 C66 O4 -4.8(11) . . . . ?
C70 C65 C66 C67 -1.0(13) . . . . ?
C72 C65 C66 C67 179.8(8) . . . . ?
C79 O4 C66 C65 165.2(8) . . . . ?
C79 O4 C66 C67 -19.4(12) . . . . ?
C65 C66 C67 C68 -0.1(13) . . . . ?
O4 C66 C67 C68 -175.0(8) . . . . ?
C66 C67 C68 C69 1.9(14) . . . . ?
C67 C68 C69 C70 -2.7(15) . . . . ?
C66 C65 C70 C69 0.1(13) . . . . ?
C72 C65 C70 C69 179.4(8) . . . . ?
C66 C65 C70 C71 -179.8(8) . . . . ?
C72 C65 C70 C71 -0.5(13) . . . . ?
C68 C69 C70 C65 1.7(14) . . . . ?
C68 C69 C70 C71 -178.4(9) . . . . ?
C70 C65 C72 C73 93.2(11) . . . . ?
C66 C65 C72 C73 -87.5(11) . . . . ?
C70 C65 C72 C77 -84.8(10) . . . . ?
C66 C65 C72 C77 94.5(10) . . . . ?
C77 C72 C73 N9 -178.3(7) . . . . ?
C65 C72 C73 N9 3.7(13) . . . . ?
C77 C72 C73 C74 -1.6(12) . . . . ?
C65 C72 C73 C74 -179.6(8) . . . . ?
C80 N9 C73 C72 62.8(10) . . . . ?
Ti2 N9 C73 C72 -119.6(7) . . . . ?
C80 N9 C73 C74 -113.9(9) . . . . ?
Ti2 N9 C73 C74 63.6(9) . . . . ?
C72 C73 C74 C75 4.2(12) . . . . ?
N9 C73 C74 C75 -179.0(7) . . . . ?
C73 C74 C75 C76 -6.1(13) . . . . ?
C74 C75 C76 C77 5.4(14) . . . . ?
C75 C76 C77 C72 -2.7(13) . . . . ?
C75 C76 C77 C78 179.9(9) . . . . ?
C73 C72 C77 C76 0.8(12) . . . . ?
C65 C72 C77 C76 178.9(8) . . . . ?
C73 C72 C77 C78 178.3(8) . . . . ?
C65 C72 C77 C78 -3.6(12) . . . . ?
C73 N9 C80 C81 -179.9(7) . . . . ?
Ti2 N9 C80 C81 2.2(9) . . . . ?
C84 N10 C81 C80 177.5(7) . . . . ?
Ti2 N10 C81 C80 -6.0(9) . . . . ?
C84 N10 C81 C82 0.8(9) . . . . ?
Ti2 N10 C81 C82 177.3(5) . . . . ?
N9 C80 C81 N10 2.7(11) . . . . ?
N9 C80 C81 C82 178.4(9) . . . . ?
N10 C81 C82 C83 -1.8(10) . . . . ?
C80 C81 C82 C83 -177.8(9) . . . . ?
C81 C82 C83 C84 2.1(10) . . . . ?
C81 N10 C84 C83 0.6(9) . . . . ?
Ti2 N10 C84 C83 -174.2(7) . . . . ?
C82 C83 C84 N10 -1.7(10) . . . . ?
C103 O5 C90 C89 175.8(8) . . . . ?
C103 O5 C90 C91 -6.7(13) . . . . ?
C94 C89 C90 O5 174.5(7) . . . . ?
C96 C89 C90 O5 0.3(11) . . . . ?
C94 C89 C90 C91 -3.3(12) . . . . ?
C96 C89 C90 C91 -177.5(8) . . . . ?
O5 C90 C91 C92 -177.8(8) . . . . ?
C89 C90 C91 C92 -0.4(13) . . . . ?
C90 C91 C92 C93 4.1(14) . . . . ?
C91 C92 C93 C94 -4.2(13) . . . . ?
C90 C89 C94 C93 3.2(12) . . . . ?
C96 C89 C94 C93 177.7(7) . . . . ?
C90 C89 C94 C95 -177.4(8) . . . . ?
C96 C89 C94 C95 -2.9(12) . . . . ?
C92 C93 C94 C89 0.4(12) . . . . ?
C92 C93 C94 C95 -179.1(8) . . . . ?
C94 C89 C96 C101 -90.2(10) . . . . ?
C90 C89 C96 C101 84.3(11) . . . . ?
C94 C89 C96 C97 91.7(10) . . . . ?
C90 C89 C96 C97 -93.8(10) . . . . ?
C101 C96 C97 C98 2.3(12) . . . . ?
C89 C96 C97 C98 -179.6(8) . . . . ?
C101 C96 C97 N13 -176.0(7) . . . . ?
C89 C96 C97 N13 2.2(13) . . . . ?
C104 N13 C97 C98 -115.8(8) . . . . ?
Ti3 N13 C97 C98 61.7(10) . . . . ?
C104 N13 C97 C96 62.5(11) . . . . ?
Ti3 N13 C97 C96 -120.0(8) . . . . ?
C96 C97 C98 C99 1.3(13) . . . . ?
N13 C97 C98 C99 179.7(8) . . . . ?
C97 C98 C99 C100 -4.0(13) . . . . ?
C98 C99 C100 C101 3.0(14) . . . . ?
C99 C100 C101 C96 0.7(14) . . . . ?
C99 C100 C101 C102 178.4(8) . . . . ?
C97 C96 C101 C100 -3.3(13) . . . . ?
C89 C96 C101 C100 178.5(8) . . . . ?
C97 C96 C101 C102 179.0(8) . . . . ?
C89 C96 C101 C102 0.8(12) . . . . ?
C97 N13 C104 C105 -179.4(7) . . . . ?
Ti3 N13 C104 C105 2.6(9) . . . . ?
C108 N14 C105 C106 -1.4(9) . . . . ?
Ti3 N14 C105 C106 172.4(6) . . . . ?
C108 N14 C105 C104 177.6(7) . . . . ?
Ti3 N14 C105 C104 -8.6(9) . . . . ?
N13 C104 C105 N14 4.1(11) . . . . ?
N13 C104 C105 C106 -177.2(9) . . . . ?
N14 C105 C106 C107 -0.3(10) . . . . ?
C104 C105 C106 C107 -179.1(8) . . . . ?
C105 C106 C107 C108 1.8(10) . . . . ?
C105 N14 C108 C107 2.6(9) . . . . ?
Ti3 N14 C108 C107 -168.2(7) . . . . ?
C106 C107 C108 N14 -2.7(10) . . . . ?
C123 O6 C110 C111 3.8(14) . . . . ?
C123 O6 C110 C109 179.0(10) . . . . ?
C114 C109 C110 C111 -4.5(13) . . . . ?
C116 C109 C110 C111 175.5(8) . . . . ?
C114 C109 C110 O6 -179.8(7) . . . . ?
C116 C109 C110 O6 0.2(12) . . . . ?
O6 C110 C111 C112 177.1(8) . . . . ?
C109 C110 C111 C112 2.3(13) . . . . ?
C110 C111 C112 C113 -0.6(13) . . . . ?
C111 C112 C113 C114 1.3(14) . . . . ?
C112 C113 C114 C109 -3.6(14) . . . . ?
C112 C113 C114 C115 179.4(9) . . . . ?
C110 C109 C114 C113 5.1(13) . . . . ?
C116 C109 C114 C113 -175.0(8) . . . . ?
C110 C109 C114 C115 -177.9(9) . . . . ?
C116 C109 C114 C115 2.1(12) . . . . ?
C114 C109 C116 C121 -97.6(11) . . . . ?
C110 C109 C116 C121 82.3(12) . . . . ?
C114 C109 C116 C117 85.8(11) . . . . ?
C110 C109 C116 C117 -94.2(11) . . . . ?
C124 N15 C117 C118 -128.7(9) . . . . ?
Ti3 N15 C117 C118 47.6(12) . . . . ?
C124 N15 C117 C116 60.9(12) . . . . ?
Ti3 N15 C117 C116 -122.8(9) . . . . ?
C121 C116 C117 C118 7.8(13) . . . . ?
C109 C116 C117 C118 -175.6(9) . . . . ?
C121 C116 C117 N15 178.4(9) . . . . ?
C109 C116 C117 N15 -5.0(14) . . . . ?
N15 C117 C118 C119 178.9(9) . . . . ?
C116 C117 C118 C119 -10.2(14) . . . . ?
C117 C118 C119 C120 6.7(16) . . . . ?
C118 C119 C120 C121 -0.4(16) . . . . ?
C119 C120 C121 C116 -1.7(17) . . . . ?
C119 C120 C121 C122 -177.9(11) . . . . ?
C117 C116 C121 C120 -2.0(16) . . . . ?
C109 C116 C121 C120 -178.6(10) . . . . ?
C117 C116 C121 C122 174.1(10) . . . . ?
C109 C116 C121 C122 -2.5(16) . . . . ?
C117 N15 C124 C125 -179.1(7) . . . . ?
Ti3 N15 C124 C125 4.0(10) . . . . ?
C128 N16 C125 C126 -1.5(9) . . . . ?
Ti3 N16 C125 C126 175.2(5) . . . . ?
C128 N16 C125 C124 -179.3(7) . . . . ?
Ti3 N16 C125 C124 -2.5(9) . . . . ?
N15 C124 C125 N16 -1.0(12) . . . . ?
N15 C124 C125 C126 -178.3(8) . . . . ?
N16 C125 C126 C127 2.8(10) . . . . ?
C124 C125 C126 C127 -179.8(8) . . . . ?
C125 C126 C127 C128 -2.8(9) . . . . ?
C125 N16 C128 C127 -0.3(9) . . . . ?
Ti3 N16 C128 C127 -175.5(7) . . . . ?
C126 C127 C128 N16 2.1(10) . . . . ?
C147 O7 C134 C135 -12.6(13) . . . . ?
C147 O7 C134 C133 165.9(8) . . . . ?
C138 C133 C134 O7 177.3(7) . . . . ?
C140 C133 C134 O7 2.1(12) . . . . ?
C138 C133 C134 C135 -4.0(13) . . . . ?
C140 C133 C134 C135 -179.2(8) . . . . ?
O7 C134 C135 C136 179.9(9) . . . . ?
C133 C134 C135 C136 1.4(14) . . . . ?
C134 C135 C136 C137 2.6(15) . . . . ?
C135 C136 C137 C138 -4.0(15) . . . . ?
C136 C137 C138 C133 1.3(13) . . . . ?
C136 C137 C138 C139 179.2(9) . . . . ?
C134 C133 C138 C137 2.7(12) . . . . ?
C140 C133 C138 C137 177.7(8) . . . . ?
C134 C133 C138 C139 -175.2(8) . . . . ?
C140 C133 C138 C139 -0.2(12) . . . . ?
C134 C133 C140 C145 90.3(10) . . . . ?
C138 C133 C140 C145 -84.9(10) . . . . ?
C134 C133 C140 C141 -94.2(10) . . . . ?
C138 C133 C140 C141 90.7(11) . . . . ?
C145 C140 C141 C142 2.2(12) . . . . ?
C133 C140 C141 C142 -173.4(8) . . . . ?
C145 C140 C141 N19 178.5(7) . . . . ?
C133 C140 C141 N19 2.9(12) . . . . ?
C148 N19 C141 C142 -118.2(9) . . . . ?
Ti4 N19 C141 C142 55.1(9) . . . . ?
C148 N19 C141 C140 65.4(9) . . . . ?
Ti4 N19 C141 C140 -121.3(7) . . . . ?
C140 C141 C142 C143 -4.6(13) . . . . ?
N19 C141 C142 C143 179.1(7) . . . . ?
C141 C142 C143 C144 5.5(13) . . . . ?
C142 C143 C144 C145 -4.1(14) . . . . ?
C141 C140 C145 C144 -0.8(12) . . . . ?
C133 C140 C145 C144 175.1(8) . . . . ?
C141 C140 C145 C146 -179.7(8) . . . . ?
C133 C140 C145 C146 -3.9(12) . . . . ?
C143 C144 C145 C140 1.8(14) . . . . ?
C143 C144 C145 C146 -179.3(9) . . . . ?
C141 N19 C148 C149 179.4(7) . . . . ?
Ti4 N19 C148 C149 5.3(9) . . . . ?
N19 C148 C149 N20 0.3(10) . . . . ?
N19 C148 C149 C150 -179.6(7) . . . . ?
C152 N20 C149 C148 -179.3(7) . . . . ?
Ti4 N20 C149 C148 -5.6(8) . . . . ?
C152 N20 C149 C150 0.6(8) . . . . ?
Ti4 N20 C149 C150 174.3(5) . . . . ?
C148 C149 C150 C151 -177.9(8) . . . . ?
N20 C149 C150 C151 2.2(8) . . . . ?
C149 C150 C151 C152 -4.1(9) . . . . ?
C149 N20 C152 C151 -3.4(9) . . . . ?
Ti4 N20 C152 C151 -173.9(7) . . . . ?
C150 C151 C152 N20 4.9(10) . . . . ?
C167 O8 C154 C153 -176.2(8) . . . . ?
C167 O8 C154 C155 4.3(13) . . . . ?
C158 C153 C154 O8 178.3(7) . . . . ?
C160 C153 C154 O8 0.4(11) . . . . ?
C158 C153 C154 C155 -2.1(12) . . . . ?
C160 C153 C154 C155 -180.0(7) . . . . ?
O8 C154 C155 C156 178.7(8) . . . . ?
C153 C154 C155 C156 -0.8(12) . . . . ?
C154 C155 C156 C157 2.3(13) . . . . ?
C155 C156 C157 C158 -0.9(14) . . . . ?
C156 C157 C158 C153 -2.1(12) . . . . ?
C156 C157 C158 C159 178.0(8) . . . . ?
C154 C153 C158 C157 3.5(12) . . . . ?
C160 C153 C158 C157 -178.7(8) . . . . ?
C154 C153 C158 C159 -176.6(7) . . . . ?
C160 C153 C158 C159 1.2(12) . . . . ?
C158 C153 C160 C161 82.5(10) . . . . ?
C154 C153 C160 C161 -99.7(9) . . . . ?
C158 C153 C160 C165 -94.3(10) . . . . ?
C154 C153 C160 C165 83.5(10) . . . . ?
C165 C160 C161 C162 -1.8(12) . . . . ?
C153 C160 C161 C162 -178.7(7) . . . . ?
C165 C160 C161 N21 -176.5(7) . . . . ?
C153 C160 C161 N21 6.6(11) . . . . ?
C168 N21 C161 C160 53.9(11) . . . . ?
Ti4 N21 C161 C160 -128.1(7) . . . . ?
C168 N21 C161 C162 -121.2(8) . . . . ?
Ti4 N21 C161 C162 56.8(9) . . . . ?
C160 C161 C162 C163 2.8(12) . . . . ?
N21 C161 C162 C163 177.8(7) . . . . ?
C161 C162 C163 C164 -2.6(12) . . . . ?
C162 C163 C164 C165 1.5(14) . . . . ?
C163 C164 C165 C160 -0.4(14) . . . . ?
C163 C164 C165 C166 -179.6(8) . . . . ?
C161 C160 C165 C164 0.5(12) . . . . ?
C153 C160 C165 C164 177.4(8) . . . . ?
C161 C160 C165 C166 179.7(8) . . . . ?
C153 C160 C165 C166 -3.4(13) . . . . ?
C161 N21 C168 C169 -179.3(8) . . . . ?
Ti4 N21 C168 C169 2.5(10) . . . . ?
N21 C168 C169 N22 1.5(13) . . . . ?
N21 C168 C169 C170 179.2(9) . . . . ?
C172 N22 C169 C168 179.0(8) . . . . ?
Ti4 N22 C169 C168 -4.7(9) . . . . ?
C172 N22 C169 C170 0.8(9) . . . . ?
Ti4 N22 C169 C170 177.1(6) . . . . ?
C168 C169 C170 C171 -178.5(10) . . . . ?
N22 C169 C170 C171 -0.7(10) . . . . ?
C169 C170 C171 C172 0.3(11) . . . . ?
C169 N22 C172 C171 -0.6(9) . . . . ?
Ti4 N22 C172 C171 -175.2(7) . . . . ?
C170 C171 C172 N22 0.1(11) . . . . ?
C182 C177 C178 C179 0.0 . . . . ?
C177 C178 C179 C180 0.0 . . . . ?
C178 C179 C180 C181 0.0 . . . . ?
C179 C180 C181 C182 0.0 . . . . ?
C180 C181 C182 C177 0.0 . . . . ?
C178 C177 C182 C181 0.0 . . . . ?
C188 C183 C184 C185 0.0 . . . . ?
C183 C184 C185 C186 0.0 . . . . ?
C184 C185 C186 C187 0.0 . . . . ?
C185 C186 C187 C188 0.0 . . . . ?
C184 C183 C188 C187 0.0 . . . . ?
C186 C187 C188 C183 0.0 . . . . ?
C194 C189 C190 C191 0.0 . . . . ?
C189 C190 C191 C192 0.0 . . . . ?
C190 C191 C192 C193 0.0 . . . . ?
C191 C192 C193 C194 0.0 . . . . ?
C192 C193 C194 C189 0.0 . . . . ?
C190 C189 C194 C193 0.0 . . . . ?
C200 C195 C196 C197 0.0 . . . . ?
C195 C196 C197 C198 0.0 . . . . ?
C196 C197 C198 C199 0.0 . . . . ?
C197 C198 C199 C200 0.0 . . . . ?
C198 C199 C200 C195 0.0 . . . . ?
C196 C195 C200 C199 0.0 . . . . ?
